data_2023557
loop_
_publ_author_name
'Pirozhkov, Pavel A.'
'Yusupova, Maria V.'
'Vologzhanina, Anna V.'
'Dorovatovskii, Pavel V.'
'Savchenkov, Anton V.'

_publ_section_title
;
 Uranyl derivatives: discovering features by comparing related crystal
 structures
;
_journal_coeditor_code DG3086
_journal_issue 10
_journal_name_full 'Acta Crystallographica Section C Structural Chemistry'
_journal_paper_doi 10.1107/S2053229626008119
_journal_volume 82
_journal_year 2026
_chemical_formula_iupac '[Ba4 U8 (C4 H5 O2)24 O16 (H2 O)4]'
_chemical_formula_moiety 'C48 H65 Ba2 O34.50 U4'
_chemical_formula_sum 'C48 H65 Ba2 O34.5 U4'
_chemical_formula_weight 2420.80
_chemical_name_systematic
;
Poly[pentaaquatetracosa-\m-crotonato-hexadeca-\m-oxido-tetrabarium(II)\
octauranium(VI)]
;
_space_group_crystal_system triclinic
_space_group_IT_number 2
_space_group_name_Hall '-P 1'
_space_group_name_H-M_alt 'P -1'
_atom_sites_solution_hydrogens mixed
_audit_creation_method
;
Olex2 1.5
(compiled 2026.03.18 svn.r0db52de7 for OlexSys, GUI svn.r7521)
;
_cell_angle_alpha 106.11(3)
_cell_angle_beta 97.75(3)
_cell_angle_gamma 103.67(3)
_cell_formula_units_Z 4
_cell_length_a 13.000(3)
_cell_length_b 22.210(4)
_cell_length_c 27.970(6)
_cell_measurement_reflns_used 1089
_cell_measurement_temperature 100
_cell_measurement_theta_max 26.03
_cell_measurement_theta_min 1.84
_cell_volume 7363(3)
_computing_cell_refinement
;
<i>XDS</i> (Kabsch, 2010)
;
_computing_data_collection
;
<i>XDS</i> (Kabsch, 2010)
;
_computing_data_reduction
;
<i>XDS</i> (Kabsch, 2010)
;
_computing_molecular_graphics
;
OLEX2 (Dolomanov <i>et al.</i>, 2009)
;
_computing_publication_material
;
OLEX2 (Dolomanov <i>et al.</i>, 2009)
;
_computing_structure_refinement
;
SHELXL2018 (Sheldrick, 2015<i>b</i>)
;
_computing_structure_solution
;
SHELXT2014 (Sheldrick, 2015<i>a</i>)
;
_diffrn_ambient_temperature 100.00
_diffrn_measured_fraction_theta_full 0.996
_diffrn_measured_fraction_theta_max 0.996
_diffrn_measurement_device 'Rayonix SX 165 area detector and Mardtb goniostat'
_diffrn_measurement_device_type 'Rayonix CCD'
_diffrn_measurement_method '/f scans'
_diffrn_radiation_type synchrotron
_diffrn_radiation_wavelength 0.7527
_diffrn_reflns_av_R_equivalents 0.1024
_diffrn_reflns_av_unetI/netI 0.1090
_diffrn_reflns_limit_h_max 14
_diffrn_reflns_limit_h_min -15
_diffrn_reflns_limit_k_max 25
_diffrn_reflns_limit_k_min -25
_diffrn_reflns_limit_l_max 32
_diffrn_reflns_limit_l_min -32
_diffrn_reflns_number 68600
_diffrn_reflns_theta_full 26.000
_diffrn_reflns_theta_max 26.000
_diffrn_reflns_theta_min 1.532
_diffrn_source 'Belok beamline of NRC "Kurchatov Institute"'
_exptl_absorpt_coefficient_mu 5.416
_exptl_absorpt_correction_T_max 0.910
_exptl_absorpt_correction_T_min 0.903
_exptl_absorpt_correction_type multi-scan
_exptl_absorpt_process_details
;
(<i>XDS</i>; Kabsch, 2010)
;
_exptl_crystal_colour 'light yellow'
_exptl_crystal_density_diffrn 2.184
_exptl_crystal_description prism
_exptl_crystal_F_000 4436
_exptl_crystal_size_max 0.03
_exptl_crystal_size_mid 0.01
_exptl_crystal_size_min 0.01
_refine_diff_density_max 6.896
_refine_diff_density_min -2.798
_refine_ls_extinction_method none
_refine_ls_goodness_of_fit_ref 1.180
_refine_ls_hydrogen_treatment constr
_refine_ls_matrix_type full
_refine_ls_number_parameters 1582
_refine_ls_number_reflns 24265
_refine_ls_number_restraints 324
_refine_ls_restrained_S_all 1.174
_refine_ls_R_factor_all 0.1607
_refine_ls_R_factor_gt 0.0986
_refine_ls_shift/su_max 0.008
_refine_ls_shift/su_mean 0.000
_refine_ls_structure_factor_coef Fsqd
_refine_ls_weighting_details 'w=1/[\s^2^(Fo^2^)+(0.0300P)^2^+300.0000P] where P=(Fo^2^+2Fc^2^)/3'
_refine_ls_weighting_scheme calc
_refine_ls_wR_factor_gt 0.1860
_refine_ls_wR_factor_ref 0.2100
_reflns_number_gt 13991
_reflns_number_total 24265
_reflns_threshold_expression 'I > 2\s(I)'
_cod_data_source_file dg3086sup1.cif
_cod_data_source_block III
_cod_original_formula_sum 'C48 H65 Ba2 O34.50 U4'
_cod_database_code 2023557
_shelx_space_group_comment
;
The symmetry employed for this shelxl refinement is uniquely defined
by the following loop, which should always be used as a source of
symmetry information in preference to the above space-group names.
They are only intended as comments.
;
_shelx_estimated_absorpt_t_min 0.854
_shelx_estimated_absorpt_t_max 0.948

loop_
_space_group_symop_operation_xyz
'x, y, z'
'-x, -y, -z'

loop_
_atom_site_type_symbol
_atom_site_label
_atom_site_fract_x
_atom_site_fract_y
_atom_site_fract_z
_atom_site_U_iso_or_equiv
_atom_site_adp_type
_atom_site_calc_flag
_atom_site_occupancy
_atom_site_disorder_assembly
_atom_site_disorder_group
U U7 0.51335(8) 0.32122(5) 0.65915(4) 0.0474(3) Uani d 1 . .
U U6 0.77255(9) 0.11480(5) 0.44286(5) 0.0509(3) Uani d 1 . .
U U5 0.54477(8) 0.27661(5) 0.37870(4) 0.0505(3) Uani d 1 . .
U U3 0.07198(9) -0.08719(6) 0.20946(5) 0.0578(3) Uani d 1 . .
U U4 0.45315(9) 0.01869(6) 0.14994(5) 0.0605(3) Uani d 1 . .
U U1 0.05010(10) -0.26271(6) -0.08455(5) 0.0622(3) Uani d 1 . .
U U2 0.30705(9) -0.36025(5) 0.05967(5) 0.0617(3) Uani d 1 . .
U U8 0.93706(9) 0.44002(5) 0.66550(5) 0.0648(4) Uani d 1 . .
Ba Ba3 0.69730(12) 0.29081(8) 0.53399(7) 0.0470(4) Uani d 1 . .
Ba Ba1 0.21601(13) -0.17616(8) 0.08103(7) 0.0527(4) Uani d 1 . .
Ba Ba2 0.33505(16) 0.08650(10) 0.26958(8) 0.0716(6) Uani d 1 . .
Ba Ba4 0.7745(2) 0.51231(13) 0.77541(11) 0.1000(8) Uani d 1 . .
O O66 0.7249(13) 0.4211(8) 0.7895(6) 0.050(4) Uani d 1 . .
H H66A 0.753706 0.405860 0.819718 0.075 Uiso d 1 . .
H H66B 0.654656 0.386040 0.765317 0.075 Uiso d 1 . .
O O54 0.6588(13) 0.2764(8) 0.6270(8) 0.050(5) Uani d 1 . .
O O60 0.9065(13) 0.3413(8) 0.5900(7) 0.054(5) Uani d 1 . .
O O45 0.7472(15) -0.0041(8) 0.4116(8) 0.057(5) Uani d 1 . .
O O12 0.3240(15) -0.2578(9) 0.0383(8) 0.063(5) Uani d 1 . .
O O22 0.2145(15) -0.1415(8) 0.1836(7) 0.054(5) Uani d 1 . .
O O38 0.6698(16) 0.3838(8) 0.3947(8) 0.058(5) Uani d 1 . .
O O10 0.1882(15) -0.3956(8) 0.0126(7) 0.058(5) Uani d 1 . .
O O48 0.8084(13) 0.2362(8) 0.4646(8) 0.051(5) Uani d 1 . .
O O13 0.2049(15) -0.2881(8) 0.1045(8) 0.064(5) Uani d 1 . .
O O35 0.4327(15) 0.1676(9) 0.3734(8) 0.063(5) Uani d 1 . .
O O00O 0.4427(14) 0.3105(8) 0.3971(7) 0.054(5) Uani d 1 . .
O O21 0.0452(15) -0.1441(9) 0.1179(8) 0.062(5) Uani d 1 . .
O O37 0.6718(13) 0.3498(8) 0.4606(7) 0.048(4) Uani d 1 . .
O O53 0.5206(14) 0.3157(9) 0.5698(7) 0.053(5) Uani d 1 . .
O O47 0.7044(15) 0.1660(8) 0.5174(7) 0.057(5) Uani d 1 . .
O O3 0.1644(15) -0.1600(10) -0.0915(8) 0.064(5) Uani d 1 . .
O O67 0.8561(16) 0.5149(9) 0.8660(8) 0.067(5) Uani d 1 . .
H H67A 0.797714 0.491103 0.882353 0.100 Uiso d 1 . .
H H67B 0.894914 0.561133 0.892623 0.100 Uiso d 1 . .
O O29 0.2926(16) 0.0588(10) 0.1516(10) 0.080(7) Uani d 1 . .
O O65 0.7759(17) 0.4206(9) 0.5985(8) 0.071(6) Uani d 1 . .
O O46 0.6833(17) 0.0613(9) 0.4970(8) 0.067(6) Uani d 1 . .
O O43 0.8969(16) 0.1268(8) 0.4815(8) 0.066(6) Uani d 1 . .
O O55 0.6473(14) 0.2864(9) 0.7063(7) 0.054(5) Uani d 1 . .
O O36 0.5318(14) 0.2284(9) 0.4488(7) 0.056(5) Uani d 1 . .
O O64 0.7997(18) 0.4999(10) 0.6695(11) 0.087(8) Uani d 1 . .
O O57 0.3713(16) 0.3579(10) 0.6963(8) 0.066(6) Uani d 1 . .
O O39 0.5268(17) 0.3128(10) 0.3034(8) 0.066(6) Uani d 1 . .
O O44 0.8196(16) 0.0520(9) 0.3665(8) 0.063(5) Uani d 1 . .
O O14 0.1919(16) -0.3778(10) 0.1218(9) 0.076(6) Uani d 1 . .
O O016 0.6442(15) 0.2404(9) 0.3590(8) 0.062(5) Uani d 1 . .
O O2 -0.0566(12) -0.2296(9) -0.0694(7) 0.059(5) Uani d 1 . .
O O56 0.4888(17) 0.3352(10) 0.7464(8) 0.074(6) Uani d 1 . .
O O50 0.6006(12) 0.4012(4) 0.6826(7) 0.063(5) Uani d 1 . .
O O11 0.4090(17) -0.3259(10) -0.0006(9) 0.078(6) Uani d 1 . .
O O42 0.6473(14) 0.1047(8) 0.4058(7) 0.069(6) Uani d 1 . .
O O28 0.2675(14) -0.0421(9) 0.1033(8) 0.061(5) Uani d 1 . .
O O49 0.8554(18) 0.1852(10) 0.3951(9) 0.079(7) Uani d 1 . .
O O51 0.4282(14) 0.2403(8) 0.6367(8) 0.069(6) Uani d 1 . .
O O40 0.4217(15) 0.2206(10) 0.2959(7) 0.064(5) Uani d 1 . .
O O4 0.1733(15) -0.1682(9) -0.0144(8) 0.062(5) Uani d 1 . .
O O8 0.010(2) -0.2567(12) -0.1712(8) 0.077(6) Uani d 1 . .
O O61 1.0566(16) 0.3700(10) 0.6469(9) 0.078(7) Uani d 1 . .
O O5 0.0577(14) -0.2706(9) 0.0025(7) 0.058(5) Uani d 1 . .
O O20 -0.0745(15) -0.0991(10) 0.1376(8) 0.074(6) Uani d 1 . .
O O19 -0.0663(16) -0.0315(10) 0.2307(8) 0.076(6) Uani d 1 . .
H H19A -0.136984 -0.040135 0.202567 0.114 Uiso d 1 . .
H H19B -0.086204 -0.011045 0.266257 0.114 Uiso d 1 . .
O O62 1.0923(17) 0.4691(11) 0.7371(10) 0.084(7) Uani d 1 . .
O O33 0.4305(16) -0.0993(9) 0.1072(7) 0.064(5) Uani d 1 . .
O O63 0.975(2) 0.5246(10) 0.7507(10) 0.088(7) Uani d 1 . .
O O6 -0.0393(17) -0.3565(11) -0.0598(9) 0.080(6) Uani d 1 . .
O O18 0.1452(14) -0.0150(6) 0.2013(8) 0.076(6) Uani d 1 . .
O O52 0.3958(16) 0.3516(11) 0.6001(8) 0.072(6) Uani d 1 . .
O O15 0.3019(19) -0.4645(10) 0.0757(11) 0.093(8) Uani d 1 . .
O O32 0.5962(15) -0.0376(10) 0.1490(11) 0.089(8) Uani d 1 . .
O O30 0.4918(17) 0.1297(11) 0.2052(8) 0.082(7) Uani d 1 . .
O O7 -0.0716(19) -0.3500(10) -0.1631(9) 0.084(7) Uani d 1 . .
O O26 0.4235(18) -0.0017(9) 0.2037(5) 0.083(7) Uani d 1 . .
O O1 0.1575(18) -0.2976(10) -0.0953(9) 0.080(6) Uani d 1 . .
C C74 0.777(2) 0.2391(14) 0.6794(14) 0.067(9) Uani d 1 . .
H H74 0.793014 0.234496 0.712150 0.080 Uiso calc 1 . .
O O16 0.3947(17) -0.4388(11) 0.0211(10) 0.083(7) Uani d 1 . .
O O9 0.4209(17) -0.3201(10) 0.1112(8) 0.074(6) Uani d 1 . .
C C53 0.708(2) 0.3939(14) 0.4409(14) 0.060(8) Uani d 1 . .
C C5 -0.008(3) -0.3301(16) -0.0123(13) 0.063(8) Uani d 1 . .
C C89 0.440(2) 0.3346(15) 0.5631(10) 0.057(8) Uani d 1 . .
C C73 0.693(3) 0.2701(14) 0.6695(13) 0.064(8) Uani d 1 . .
C C70 0.791(2) -0.0628(15) 0.3339(14) 0.071(9) Uani d 1 . .
H H70 0.819665 -0.059344 0.304869 0.085 Uiso calc 1 . .
C C37 0.232(2) 0.0078(17) 0.1146(13) 0.065(8) Uani d 1 . .
C C51 0.401(2) 0.1419(13) 0.4907(13) 0.059(8) Uani d 1 . .
H H51 0.447957 0.182410 0.513583 0.071 Uiso calc 1 . .
C C17 0.165(2) -0.3260(14) 0.1281(13) 0.059(8) Uani d 1 . .
C C19 0.044(2) -0.3478(17) 0.1850(12) 0.069(9) Uani d 1 . .
H H19 0.049575 -0.391097 0.176182 0.083 Uiso calc 1 . .
C C49 0.460(2) 0.1792(17) 0.4240(13) 0.057(8) Uani d 1 . .
C C31 0.408(3) -0.1753(15) 0.2150(12) 0.072(9) Uani d 1 . .
H H31 0.353482 -0.205170 0.186766 0.086 Uiso calc 0.5 A 1
H H31A 0.381086 -0.182058 0.180069 0.086 Uiso calc 0.5 B 2
C C13 0.382(3) -0.2751(16) 0.0049(13) 0.070(9) Uani d 1 . .
C C1 0.203(2) -0.1337(15) -0.0444(12) 0.058(6) Uani d 1 . .
O O17 -0.0018(17) -0.1614(11) 0.2147(9) 0.084(7) Uani d 1 . .
C C78 1.030(2) 0.2778(13) 0.5762(11) 0.053(7) Uani d 1 . .
H H78 0.979925 0.246961 0.546756 0.064 Uiso calc 1 . .
C C27 -0.177(2) -0.1364(15) 0.0366(11) 0.060(8) Uani d 1 . .
H H27 -0.204191 -0.112095 0.062903 0.072 Uiso calc 1 . .
O O24 0.0870(18) -0.0423(13) 0.2950(8) 0.091(7) Uani d 1 . .
C C3 0.317(3) -0.0313(15) -0.0490(13) 0.072(9) Uani d 1 . .
H H3 0.295697 -0.050156 -0.085032 0.086 Uiso calc 1 . .
C C50 0.403(2) 0.1321(13) 0.4427(12) 0.054(7) Uani d 1 . .
H H50 0.363203 0.090441 0.418966 0.065 Uiso calc 1 . .
C C26 -0.093(2) -0.1515(13) 0.0502(11) 0.052(6) Uani d 1 . .
H H26 -0.063188 -0.176711 0.025355 0.063 Uiso calc 1 . .
C C55 0.836(2) 0.4979(14) 0.4507(13) 0.059(8) Uani d 1 . .
H H55 0.809281 0.491447 0.415775 0.071 Uiso calc 1 . .
C C81 1.064(3) 0.5143(17) 0.7683(14) 0.087(11) Uani d 1 . .
C C25 -0.041(2) -0.1309(13) 0.1032(12) 0.059(7) Uani d 1 . .
C C66 0.611(2) 0.1094(13) 0.5678(12) 0.062(8) Uani d 1 . .
H H66 0.598167 0.148346 0.586890 0.075 Uiso calc 1 . .
C C2 0.278(2) -0.0675(14) -0.0206(12) 0.063(7) Uani d 1 . .
H H2 0.299507 -0.050055 0.015443 0.076 Uiso calc 1 . .
C C18 0.092(2) -0.3084(16) 0.1635(13) 0.070(9) Uani d 1 . .
H H18 0.081701 -0.266170 0.170417 0.084 Uiso calc 1 . .
C C65 0.665(3) 0.1118(16) 0.5233(13) 0.066(8) Uani d 1 . .
C C67 0.582(2) 0.0571(16) 0.5821(12) 0.067(9) Uani d 1 . .
H H67 0.594395 0.018183 0.562610 0.081 Uiso calc 1 . .
C C56 0.928(2) 0.5567(14) 0.4802(13) 0.073(9) Uani d 1 . .
H H56A 0.949000 0.582577 0.458035 0.110 Uiso calc 1 . .
H H56B 0.904760 0.583198 0.508809 0.110 Uiso calc 1 . .
H H56C 0.989098 0.543111 0.493162 0.110 Uiso calc 1 . .
C C93 0.405(3) 0.3535(14) 0.7373(11) 0.062(8) Uani d 1 . .
C C7 -0.084(2) -0.4228(13) 0.0179(12) 0.056(7) Uani d 1 . .
H H7 -0.090983 -0.452044 -0.015194 0.068 Uiso calc 1 . .
C C79 1.124(2) 0.2678(14) 0.5892(12) 0.064(8) Uani d 1 . .
H H79 1.172973 0.298854 0.618798 0.076 Uiso calc 1 . .
C C85 0.747(2) 0.4679(14) 0.6266(16) 0.069(10) Uani d 1 . .
C C61 0.852(2) 0.2372(15) 0.4275(14) 0.064(9) Uani d 1 . .
C C77 0.999(2) 0.3330(14) 0.6043(14) 0.065(9) Uani d 1 . .
C C54 0.791(2) 0.4538(15) 0.4714(12) 0.061(8) Uani d 1 . .
H H54 0.812939 0.461868 0.506964 0.073 Uiso calc 1 . .
C C38 0.127(2) 0.0031(14) 0.0862(13) 0.063(7) Uani d 1 . .
H H38 0.090863 -0.035153 0.058056 0.076 Uiso calc 1 . .
O O31 0.6312(19) 0.0952(14) 0.1914(12) 0.110(9) Uani d 1 . .
C C42 0.562(2) -0.1562(16) 0.1179(13) 0.070(7) Uani d 1 . .
H H42 0.508114 -0.197012 0.101144 0.083 Uiso calc 1 . .
C C80 1.158(2) 0.2120(15) 0.5611(14) 0.086(12) Uani d 1 . .
H H80A 1.231134 0.215355 0.578176 0.128 Uiso calc 1 . .
H H80B 1.107558 0.171091 0.560296 0.128 Uiso calc 1 . .
H H80C 1.158380 0.212509 0.526209 0.128 Uiso calc 1 . .
C C63 0.944(3) 0.3114(14) 0.3843(13) 0.072(10) Uani d 1 . .
H H63 0.956653 0.273830 0.362476 0.086 Uiso calc 1 . .
C C4 0.391(3) 0.0365(15) -0.0277(12) 0.071(9) Uani d 1 . .
H H4A 0.408572 0.052903 -0.055645 0.106 Uiso calc 1 . .
H H4B 0.356029 0.064870 -0.006527 0.106 Uiso calc 1 . .
H H4C 0.458211 0.036415 -0.006897 0.106 Uiso calc 1 . .
C C41 0.533(2) -0.0939(16) 0.1258(14) 0.068(8) Uani d 1 . .
C C94 0.385(3) 0.3701(16) 0.8274(15) 0.076(10) Uani d 1 . .
H H94 0.445075 0.353580 0.832720 0.091 Uiso calc 1 . .
C C91 0.303(2) 0.3578(14) 0.5066(13) 0.068(8) Uani d 1 . .
H H91 0.273817 0.374772 0.535205 0.082 Uiso calc 1 . .
C C57 0.448(3) 0.2647(14) 0.2760(13) 0.060(8) Uani d 1 . .
C C90 0.389(3) 0.3349(19) 0.5146(14) 0.089(12) Uani d 1 . .
H H90 0.417087 0.317806 0.485917 0.106 Uiso calc 1 . .
C C20 -0.022(3) -0.3280(16) 0.2228(17) 0.100(14) Uani d 1 . .
H H20A -0.051560 -0.364890 0.234418 0.151 Uiso calc 1 . .
H H20B 0.024661 -0.291138 0.251981 0.151 Uiso calc 1 . .
H H20C -0.080880 -0.314754 0.207138 0.151 Uiso calc 1 . .
C C95 0.355(2) 0.3735(14) 0.7842(12) 0.058(8) Uani d 1 . .
H H95 0.294304 0.390155 0.779690 0.070 Uiso calc 1 . .
C C14 0.407(2) -0.2288(15) -0.0273(12) 0.068(8) Uani d 1 . .
H H14 0.386266 -0.189442 -0.018294 0.082 Uiso calc 1 . .
C C6 -0.043(2) -0.3580(15) 0.0255(13) 0.071(9) Uani d 1 . .
H H6 -0.036604 -0.328672 0.058492 0.086 Uiso calc 1 . .
C C86 0.654(3) 0.4864(17) 0.6059(15) 0.087(10) Uani d 1 . .
H H86 0.629615 0.469287 0.569900 0.104 Uiso calc 0.5 C 1
H H86A 0.624244 0.510967 0.631219 0.104 Uiso calc 0.5 D 2
C C15 0.453(2) -0.2400(15) -0.0650(12) 0.064(8) Uani d 1 . .
H H15 0.475743 -0.278433 -0.072451 0.077 Uiso calc 1 . .
C C23 0.327(3) -0.5918(17) 0.0420(15) 0.088(9) Uani d 1 . .
H H23 0.278469 -0.582705 0.063532 0.105 Uiso calc 1 . .
C C35 0.051(3) -0.0271(19) 0.3954(16) 0.088(11) Uani d 1 . .
H H35 0.009920 -0.065420 0.368272 0.106 Uiso calc 1 . .
C C92 0.249(3) 0.3585(19) 0.4562(15) 0.102(12) Uani d 1 . .
H H92A 0.188806 0.377426 0.460222 0.153 Uiso calc 1 . .
H H92B 0.301977 0.384824 0.442592 0.153 Uiso calc 1 . .
H H92C 0.221783 0.313613 0.432489 0.153 Uiso calc 1 . .
C C43 0.665(2) -0.1539(15) 0.1349(13) 0.071(8) Uani d 1 . .
H H43 0.719598 -0.113190 0.151093 0.085 Uiso calc 1 . .
O O23 0.265(3) -0.0606(18) 0.2575(14) 0.077(9) Uiso d 0.5 E 1
C C62 0.894(2) 0.3003(14) 0.4176(11) 0.062(8) Uani d 1 . .
H H62 0.881509 0.337382 0.439821 0.075 Uiso calc 1 . .
C C29 0.287(4) -0.103(3) 0.2246(19) 0.063(19) Uiso d 0.5 E 1
C C8 -0.117(3) -0.4512(19) 0.0559(14) 0.097(12) Uani d 1 . .
H H8A -0.143845 -0.498879 0.040805 0.146 Uiso calc 1 . .
H H8B -0.055497 -0.439393 0.084372 0.146 Uiso calc 1 . .
H H8C -0.175360 -0.434430 0.068359 0.146 Uiso calc 1 . .
C C9 -0.053(4) -0.309(2) -0.1888(19) 0.100(11) Uani d 1 . .
C C72 0.769(2) -0.1818(13) 0.3013(13) 0.069(9) Uani d 1 . .
H H72A 0.741391 -0.219192 0.312728 0.104 Uiso calc 1 . .
H H72B 0.726990 -0.188804 0.267492 0.104 Uiso calc 1 . .
H H72C 0.845553 -0.177326 0.299607 0.104 Uiso calc 1 . .
C C68 0.531(3) 0.0536(18) 0.6248(13) 0.097(13) Uani d 1 . .
H H68A 0.517358 0.009234 0.627055 0.145 Uiso calc 1 . .
H H68B 0.579471 0.084847 0.656402 0.145 Uiso calc 1 . .
H H68C 0.462379 0.064370 0.619922 0.145 Uiso calc 1 . .
O O25 0.195(3) 0.0558(18) 0.3237(16) 0.089(14) Uiso d 0.5 E 1
C C32 0.509(3) -0.1950(16) 0.2303(15) 0.089(11) Uani d 1 . .
H H32A 0.535108 -0.213489 0.199769 0.133 Uiso calc 1 . .
H H32B 0.565684 -0.156462 0.253432 0.133 Uiso calc 1 . .
H H32C 0.491404 -0.227861 0.247483 0.133 Uiso calc 1 . .
C C71 0.760(2) -0.1181(15) 0.3398(13) 0.069(9) Uani d 1 . .
H H71 0.730877 -0.121046 0.368571 0.083 Uiso calc 1 . .
O O41 0.158(3) 0.1355(13) 0.2671(13) 0.144(12) Uani d 1 . .
H H41A 0.099583 0.133214 0.289635 0.217 Uiso d 1 . .
H H41B 0.133833 0.160964 0.243136 0.217 Uiso d 1 . .
C C28 -0.237(3) -0.1525(18) -0.0162(12) 0.087(11) Uani d 1 . .
H H28A -0.299512 -0.134705 -0.015673 0.131 Uiso calc 1 . .
H H28B -0.189677 -0.133426 -0.035753 0.131 Uiso calc 1 . .
H H28C -0.263155 -0.200166 -0.032099 0.131 Uiso calc 1 . .
C C64 0.987(3) 0.3731(15) 0.3727(15) 0.095(12) Uani d 1 . .
H H64A 1.022388 0.363774 0.343635 0.142 Uiso calc 1 . .
H H64B 0.927820 0.390939 0.364383 0.142 Uiso calc 1 . .
H H64C 1.040668 0.405084 0.402486 0.142 Uiso calc 1 . .
C C76 0.932(5) 0.199(4) 0.665(3) 0.096(18) Uiso d 0.5 F 1
H H76A 0.962561 0.184144 0.634672 0.144 Uiso calc 0.5 F 1
H H76B 0.986208 0.237324 0.689863 0.144 Uiso calc 0.5 F 1
H H76C 0.913506 0.164052 0.679395 0.144 Uiso calc 0.5 F 1
C C69 0.783(2) -0.0023(16) 0.3722(13) 0.064(8) Uani d 1 . .
C C33 0.131(4) 0.014(2) 0.3338(18) 0.072(14) Uiso d 0.5 E 1
C C45 0.591(3) 0.1411(19) 0.2104(15) 0.092(11) Uani d 1 . .
C C96 0.331(3) 0.391(2) 0.8725(16) 0.110(13) Uani d 1 . .
H H96A 0.368921 0.383552 0.902259 0.165 Uiso calc 1 . .
H H96B 0.335404 0.437169 0.880363 0.165 Uiso calc 1 . .
H H96C 0.255070 0.364588 0.863526 0.165 Uiso calc 1 . .
C C34 0.119(4) 0.015(3) 0.383(2) 0.15(2) Uani d 1 . .
H H34 0.167178 0.050345 0.410761 0.184 Uiso calc 0.5 E 1
H H34A 0.143359 0.058961 0.404935 0.184 Uiso calc 0.5 E 2
C C22 0.379(3) -0.5456(17) 0.0294(16) 0.093(11) Uani d 1 . .
H H22 0.432734 -0.552679 0.010346 0.111 Uiso calc 1 . .
C C44 0.692(3) -0.2176(16) 0.1275(15) 0.084(10) Uani d 1 . .
H H44A 0.769818 -0.208808 0.141509 0.126 Uiso calc 1 . .
H H44B 0.649558 -0.243259 0.145165 0.126 Uiso calc 1 . .
H H44C 0.675740 -0.242182 0.091068 0.126 Uiso calc 1 . .
C C21 0.360(3) -0.4806(18) 0.0428(15) 0.080(8) Uani d 1 . .
C C16 0.472(3) -0.2015(16) -0.0966(14) 0.084(11) Uani d 1 . .
H H16A 0.508396 -0.221469 -0.122534 0.126 Uiso calc 1 . .
H H16B 0.403047 -0.198368 -0.113221 0.126 Uiso calc 1 . .
H H16C 0.518347 -0.157596 -0.076108 0.126 Uiso calc 1 . .
C C52 0.338(3) 0.0993(16) 0.5142(13) 0.081(10) Uani d 1 . .
H H52A 0.354733 0.120458 0.551187 0.121 Uiso calc 1 . .
H H52B 0.260590 0.091037 0.500723 0.121 Uiso calc 1 . .
H H52C 0.356069 0.057692 0.506401 0.121 Uiso calc 1 . .
C C88 0.526(6) 0.513(4) 0.557(4) 0.12(3) Uiso d 0.5 G 2
H H88A 0.493131 0.501241 0.520441 0.183 Uiso calc 0.5 G 2
H H88B 0.468664 0.501605 0.575066 0.183 Uiso calc 0.5 G 2
H H88C 0.561365 0.560304 0.570453 0.183 Uiso calc 0.5 G 2
C C24 0.336(3) -0.6617(16) 0.0258(16) 0.105(13) Uani d 1 . .
H H24A 0.287762 -0.688428 0.040811 0.157 Uiso calc 1 . .
H H24B 0.316199 -0.680403 -0.011412 0.157 Uiso calc 1 . .
H H24C 0.411279 -0.661147 0.037659 0.157 Uiso calc 1 . .
C C30 0.393(3) -0.122(2) 0.2375(18) 0.040(12) Uiso d 0.5 E 1
H H30 0.449726 -0.091381 0.264337 0.048 Uiso calc 0.5 E 1
C C36 0.029(3) -0.023(2) 0.4455(16) 0.116(15) Uani d 1 . .
H H36A -0.027904 -0.062501 0.443070 0.175 Uiso calc 1 . .
H H36B 0.094836 -0.019695 0.468805 0.175 Uiso calc 1 . .
H H36C 0.004029 0.015564 0.458467 0.175 Uiso calc 1 . .
C C40 -0.026(3) 0.050(2) 0.0690(16) 0.113(14) Uani d 1 . .
H H40A -0.041786 0.090819 0.086538 0.170 Uiso calc 1 . .
H H40B -0.020544 0.049053 0.034132 0.170 Uiso calc 1 . .
H H40C -0.084853 0.012614 0.067868 0.170 Uiso calc 1 . .
C C39 0.080(3) 0.0478(17) 0.0974(16) 0.095(11) Uani d 1 . .
H H39 0.115888 0.084052 0.127041 0.114 Uiso calc 1 . .
O O27 0.4730(16) 0.0367(10) 0.0951(8) 0.075(6) Uani d 1 . .
C C84 1.316(4) 0.574(3) 0.880(2) 0.080 Uiso d 0.5 H 1
H H84A 1.361546 0.545093 0.878079 0.120 Uiso calc 0.5 H 1
H H84B 1.354225 0.614515 0.874080 0.120 Uiso calc 0.5 H 1
H H84C 1.297794 0.585598 0.913581 0.120 Uiso calc 0.5 H 1
C C48 0.832(7) 0.298(3) 0.233(4) 0.14(3) Uiso d 0.5 I 1
H H48A 0.904775 0.302664 0.225771 0.211 Uiso calc 0.5 I 1
H H48B 0.794420 0.321582 0.215241 0.211 Uiso calc 0.5 I 1
H H48C 0.838316 0.316456 0.269819 0.211 Uiso calc 0.5 I 1
C C82 1.126(3) 0.547(2) 0.8209(17) 0.098(13) Uani d 1 . .
H H82 1.095438 0.575535 0.842857 0.117 Uiso calc 1 . .
C C46 0.658(5) 0.215(2) 0.225(3) 0.091(13) Uiso d 0.5 I 1
H H46 0.629938 0.250531 0.238418 0.109 Uiso calc 0.5 I 1
C C47 0.766(6) 0.223(3) 0.214(4) 0.14(3) Uiso d 0.5 I 1
H H47 0.793397 0.188480 0.198303 0.172 Uiso calc 0.5 I 1
C C11 -0.140(3) -0.2954(18) -0.2672(15) 0.092(10) Uani d 1 . .
H H11 -0.108849 -0.249920 -0.249842 0.110 Uiso calc 1 . .
C C12 -0.203(3) -0.3102(17) -0.3196(14) 0.096(11) Uani d 1 . .
H H12A -0.200555 -0.269234 -0.326745 0.144 Uiso calc 1 . .
H H12B -0.171070 -0.336925 -0.344178 0.144 Uiso calc 1 . .
H H12C -0.278151 -0.334267 -0.322377 0.144 Uiso calc 1 . .
C C75 0.828(3) 0.2189(17) 0.6481(18) 0.094(13) Uani d 1 . .
H H75 0.803784 0.214942 0.613384 0.113 Uiso calc 0.5 F 1
H H75A 0.823401 0.232028 0.618454 0.113 Uiso calc 0.5 F 2
C C10 -0.119(4) -0.330(3) -0.241(2) 0.130(15) Uani d 1 . .
H H10 -0.150043 -0.375681 -0.257294 0.157 Uiso calc 1 . .
O O23A 0.217(3) -0.106(2) 0.2661(13) 0.077(9) Uiso d 0.5 E 2
C C29A 0.264(4) -0.126(3) 0.2313(15) 0.061(18) Uiso d 0.5 E 2
C C30A 0.361(5) -0.151(4) 0.2470(17) 0.10(2) Uiso d 0.5 E 2
H H30A 0.383738 -0.147554 0.281607 0.119 Uiso calc 0.5 E 2
O O25A 0.243(3) 0.029(2) 0.3292(15) 0.107(17) Uiso d 0.5 E 2
C C33A 0.162(4) -0.004(3) 0.3369(17) 0.072(14) Uiso d 0.5 E 2
C C46A 0.671(5) 0.211(2) 0.241(2) 0.091(13) Uiso d 0.5 I 2
H H46A 0.672510 0.232721 0.276065 0.109 Uiso calc 0.5 I 2
C C47A 0.741(4) 0.238(2) 0.212(3) 0.063(18) Uiso d 0.5 I 2
H H47A 0.757197 0.212331 0.182052 0.075 Uiso calc 0.5 I 2
C C48A 0.786(7) 0.315(3) 0.234(4) 0.14(3) Uiso d 0.5 I 2
H H48D 0.832382 0.330747 0.212463 0.211 Uiso calc 0.5 I 2
H H48E 0.725261 0.334024 0.234085 0.211 Uiso calc 0.5 I 2
H H48F 0.828078 0.327543 0.268641 0.211 Uiso calc 0.5 I 2
C C59 0.311(6) 0.219(4) 0.202(3) 0.08(2) Uiso d 0.5 J 1
H H59 0.277498 0.184619 0.214303 0.100 Uiso calc 0.5 J 1
C C60 0.263(6) 0.223(4) 0.151(3) 0.09(2) Uiso d 0.5 J 1
H H60A 0.196662 0.186330 0.134972 0.135 Uiso calc 0.5 J 1
H H60B 0.245511 0.264282 0.156069 0.135 Uiso calc 0.5 J 1
H H60C 0.315394 0.219967 0.129031 0.135 Uiso calc 0.5 J 1
C C59A 0.418(5) 0.302(3) 0.209(3) 0.077(19) Uiso d 0.5 J 2
H H59A 0.482143 0.336845 0.226146 0.093 Uiso calc 0.5 J 2
C C58 0.390(3) 0.2585(18) 0.2261(15) 0.083(10) Uani d 1 . .
H H58 0.420259 0.290554 0.211330 0.100 Uiso calc 0.5 J 1
H H58A 0.331741 0.220858 0.207367 0.100 Uiso calc 0.5 J 2
C C60A 0.347(8) 0.302(5) 0.157(4) 0.15(4) Uiso d 0.5 J 2
H H60D 0.381141 0.340993 0.149040 0.220 Uiso calc 0.5 J 2
H H60E 0.343002 0.262686 0.129714 0.220 Uiso calc 0.5 J 2
H H60F 0.273900 0.302425 0.162187 0.220 Uiso calc 0.5 J 2
C C76A 0.897(6) 0.174(4) 0.653(3) 0.096(18) Uiso d 0.5 F 2
H H76D 0.930242 0.164003 0.623635 0.144 Uiso calc 0.5 F 2
H H76E 0.954702 0.195305 0.684327 0.144 Uiso calc 0.5 F 2
H H76F 0.852195 0.132932 0.655599 0.144 Uiso calc 0.5 F 2
C C87A 0.603(4) 0.520(2) 0.628(2) 0.060(15) Uiso d 0.5 K 1
H H87A 0.624630 0.539810 0.663494 0.072 Uiso calc 0.5 K 1
C C87 0.608(5) 0.476(3) 0.5632(17) 0.071(17) Uiso d 0.5 G 2
H H87 0.622195 0.447008 0.534876 0.085 Uiso calc 0.5 G 2
C C88A 0.506(6) 0.532(4) 0.600(3) 0.128 Uiso d 0.5 K 1
H H88D 0.476288 0.560128 0.623862 0.192 Uiso calc 0.5 K 1
H H88E 0.528112 0.552675 0.574541 0.192 Uiso calc 0.5 K 1
H H88F 0.450648 0.489747 0.581926 0.192 Uiso calc 0.5 K 1
O O58 0.8618(14) 0.3915(8) 0.6945(8) 0.073(6) Uani d 1 . .
O O59 1.0098(18) 0.4906(10) 0.6364(9) 0.101(8) Uani d 1 . .
C C83A 1.212(3) 0.541(2) 0.8396(17) 0.16(2) Uani d 1 . .
H H83A 1.215908 0.498583 0.821563 0.191 Uiso calc 0.5 H 1
H H83B 1.243941 0.511479 0.819173 0.191 Uiso calc 0.5 H 2
C C84A 1.270(6) 0.579(3) 0.8939(17) 0.09(2) Uiso d 0.5 H 2
H H84D 1.337337 0.567563 0.901608 0.130 Uiso calc 0.5 H 2
H H84E 1.287123 0.625977 0.898677 0.130 Uiso calc 0.5 H 2
H H84F 1.223239 0.568318 0.916863 0.130 Uiso calc 0.5 H 2
O O69 0.605(4) 0.544(3) 0.749(2) 0.107(16) Uani d 0.5 . .
H H69A 0.525566 0.513960 0.739824 0.160 Uiso d 0.5 . .
H H69B 0.600476 0.580950 0.733514 0.160 Uiso d 0.5 . .
O O68 0.619(3) 0.490(2) 0.8314(17) 0.089(15) Uani d 0.5 . .
H H68D 0.580653 0.439614 0.825506 0.134 Uiso d 0.5 . .
H H68E 0.547724 0.502935 0.821876 0.134 Uiso d 0.5 . .

loop_
_atom_site_aniso_label
_atom_site_aniso_U_11
_atom_site_aniso_U_22
_atom_site_aniso_U_33
_atom_site_aniso_U_12
_atom_site_aniso_U_13
_atom_site_aniso_U_23
U7 0.0463(6) 0.0493(6) 0.0534(7) 0.0181(5) 0.0148(5) 0.0217(5)
U6 0.0511(6) 0.0414(6) 0.0632(8) 0.0166(5) 0.0157(5) 0.0173(5)
U5 0.0464(6) 0.0511(6) 0.0525(7) 0.0114(5) 0.0092(5) 0.0174(5)
U3 0.0503(7) 0.0638(7) 0.0595(8) 0.0159(5) 0.0166(6) 0.0184(6)
U4 0.0517(7) 0.0665(7) 0.0703(9) 0.0208(6) 0.0190(6) 0.0268(6)
U1 0.0586(7) 0.0700(8) 0.0614(8) 0.0298(6) 0.0111(6) 0.0179(6)
U2 0.0505(7) 0.0538(7) 0.0861(10) 0.0183(5) 0.0212(6) 0.0250(6)
U8 0.0530(7) 0.0442(6) 0.0895(10) 0.0119(5) 0.0217(7) 0.0081(6)
Ba3 0.0423(9) 0.0485(9) 0.0572(11) 0.0186(7) 0.0136(8) 0.0216(8)
Ba1 0.0505(10) 0.0549(10) 0.0577(12) 0.0184(8) 0.0143(8) 0.0218(9)
Ba2 0.0695(13) 0.0633(12) 0.0705(14) 0.0087(10) 0.0100(11) 0.0144(10)
Ba4 0.0990(18) 0.1102(19) 0.108(2) 0.0364(15) 0.0357(16) 0.0507(17)
O66 0.047(6) 0.058(6) 0.039(6) -0.002(4) 0.012(4) 0.019(4)
O54 0.045(10) 0.043(10) 0.070(14) 0.020(8) 0.024(10) 0.016(10)
O60 0.037(10) 0.050(10) 0.076(14) 0.022(8) 0.009(9) 0.015(10)
O45 0.064(12) 0.037(10) 0.066(14) 0.015(9) 0.008(11) 0.012(10)
O12 0.060(12) 0.067(12) 0.075(15) 0.025(10) 0.034(11) 0.030(11)
O22 0.071(12) 0.032(9) 0.056(13) 0.016(9) 0.003(10) 0.014(9)
O38 0.077(14) 0.043(10) 0.054(13) 0.008(9) 0.007(11) 0.026(10)
O10 0.067(12) 0.042(10) 0.048(12) -0.004(9) -0.008(10) 0.016(9)
O48 0.036(10) 0.056(11) 0.067(14) 0.025(8) 0.012(9) 0.020(10)
O13 0.064(13) 0.040(10) 0.079(15) -0.003(9) 0.007(11) 0.022(10)
O35 0.060(12) 0.054(11) 0.073(15) 0.006(9) 0.004(11) 0.032(11)
O00O 0.065(12) 0.054(11) 0.041(11) 0.017(9) 0.019(9) 0.011(9)
O21 0.058(6) 0.061(6) 0.068(7) 0.021(5) 0.004(4) 0.022(4)
O37 0.044(10) 0.041(10) 0.058(12) 0.009(8) 0.013(9) 0.015(9)
O53 0.053(11) 0.068(12) 0.054(12) 0.036(10) 0.018(9) 0.028(10)
O47 0.072(13) 0.036(10) 0.073(14) 0.020(9) 0.029(11) 0.024(10)
O3 0.063(12) 0.086(13) 0.060(10) 0.041(10) 0.020(9) 0.029(10)
O67 0.077(7) 0.061(7) 0.061(7) 0.014(5) 0.016(5) 0.023(5)
O29 0.049(12) 0.068(14) 0.12(2) 0.033(11) 0.023(13) 0.015(14)
O65 0.092(16) 0.052(12) 0.090(17) 0.024(11) 0.049(13) 0.040(12)
O46 0.100(16) 0.043(11) 0.084(16) 0.032(11) 0.041(13) 0.040(11)
O43 0.074(13) 0.033(10) 0.086(16) 0.016(9) 0.021(12) 0.012(10)
O55 0.057(12) 0.066(12) 0.047(12) 0.029(10) 0.008(10) 0.022(10)
O36 0.044(11) 0.051(11) 0.064(14) 0.000(9) -0.008(10) 0.027(10)
O64 0.067(15) 0.048(13) 0.13(2) 0.029(11) 0.027(15) -0.015(14)
O57 0.074(14) 0.082(14) 0.063(15) 0.044(12) 0.031(11) 0.027(12)
O39 0.075(14) 0.055(12) 0.069(15) 0.021(11) 0.011(12) 0.019(11)
O44 0.073(13) 0.056(12) 0.073(15) 0.029(10) 0.026(11) 0.030(11)
O14 0.073(14) 0.077(14) 0.112(19) 0.033(12) 0.038(13) 0.066(14)
O016 0.061(12) 0.055(11) 0.073(15) 0.016(9) 0.015(11) 0.027(10)
O2 0.038(10) 0.068(12) 0.072(14) 0.017(9) -0.003(9) 0.031(11)
O56 0.080(15) 0.092(16) 0.071(16) 0.047(13) 0.018(12) 0.038(13)
O50 0.073(13) 0.052(11) 0.086(16) 0.026(10) 0.039(12) 0.039(11)
O11 0.076(15) 0.072(14) 0.103(19) 0.028(12) 0.052(13) 0.033(13)
O42 0.116(17) 0.026(9) 0.068(14) 0.021(10) 0.029(13) 0.016(9)
O28 0.050(11) 0.062(12) 0.081(15) 0.029(10) 0.018(10) 0.026(11)
O49 0.102(18) 0.059(13) 0.092(18) 0.041(12) 0.038(14) 0.026(13)
O51 0.053(12) 0.083(14) 0.078(16) 0.024(11) 0.027(11) 0.028(12)
O40 0.062(13) 0.072(14) 0.041(12) 0.011(11) -0.001(10) 0.006(11)
O4 0.061(12) 0.053(10) 0.065(12) 0.006(9) 0.012(10) 0.015(9)
O8 0.096(17) 0.085(16) 0.056(15) 0.045(14) 0.017(13) 0.013(12)
O61 0.053(13) 0.073(14) 0.080(17) 0.025(11) -0.006(12) -0.013(12)
O5 0.046(11) 0.060(12) 0.061(13) 0.006(9) 0.005(10) 0.020(10)
O20 0.054(12) 0.077(14) 0.072(12) 0.017(10) 0.008(10) -0.003(11)
O19 0.066(13) 0.082(15) 0.078(16) 0.034(12) 0.020(12) 0.009(12)
O62 0.066(14) 0.073(15) 0.100(19) 0.019(12) 0.020(13) 0.006(14)
O33 0.070(13) 0.076(13) 0.057(13) 0.028(11) 0.016(11) 0.033(11)
O63 0.104(19) 0.066(14) 0.095(19) 0.037(14) 0.017(15) 0.023(13)
O6 0.070(15) 0.078(15) 0.076(18) 0.012(12) 0.013(13) 0.009(13)
O18 0.071(14) 0.081(15) 0.077(16) 0.029(12) 0.026(12) 0.018(12)
O52 0.062(13) 0.107(17) 0.057(14) 0.046(12) 0.009(11) 0.024(12)
O15 0.098(18) 0.064(14) 0.14(2) 0.042(13) 0.053(17) 0.041(15)
O32 0.042(11) 0.054(13) 0.16(3) 0.006(10) -0.002(13) 0.038(14)
O30 0.056(14) 0.105(18) 0.070(16) 0.020(12) 0.012(12) 0.007(13)
O7 0.094(17) 0.050(13) 0.083(18) 0.006(12) 0.009(14) 0.003(12)
O26 0.098(17) 0.095(16) 0.039(13) 0.030(13) 0.021(12) -0.009(11)
O1 0.088(16) 0.067(13) 0.090(18) 0.034(12) 0.016(13) 0.023(12)
C74 0.049(18) 0.060(19) 0.08(3) 0.027(15) 0.002(17) 0.006(17)
O16 0.064(14) 0.079(15) 0.13(2) 0.046(12) 0.032(14) 0.037(15)
O9 0.074(7) 0.074(7) 0.077(7) 0.026(5) 0.014(5) 0.026(5)
C53 0.060(19) 0.049(17) 0.08(2) 0.019(15) 0.022(18) 0.024(17)
C5 0.08(2) 0.07(2) 0.05(2) 0.028(18) 0.025(17) 0.020(18)
C89 0.06(2) 0.08(2) 0.025(16) 0.006(16) 0.022(15) 0.011(14)
C73 0.07(2) 0.052(18) 0.05(2) -0.002(15) 0.002(18) 0.008(16)
C70 0.059(19) 0.06(2) 0.09(3) 0.001(15) -0.001(17) 0.05(2)
C37 0.045(13) 0.082(19) 0.08(2) 0.033(14) 0.028(13) 0.034(17)
C51 0.058(18) 0.048(16) 0.08(3) 0.023(14) 0.022(17) 0.030(17)
C17 0.029(14) 0.054(17) 0.11(3) 0.016(13) 0.017(15) 0.040(18)
C19 0.053(18) 0.09(2) 0.07(2) 0.002(17) 0.014(16) 0.036(19)
C49 0.051(18) 0.09(2) 0.06(2) 0.042(18) 0.037(16) 0.05(2)
C31 0.09(2) 0.07(2) 0.042(19) 0.004(18) -0.005(17) 0.026(16)
C13 0.067(10) 0.070(9) 0.071(10) 0.020(5) 0.016(5) 0.020(5)
C1 0.059(15) 0.067(13) 0.062(11) 0.032(10) 0.022(10) 0.026(9)
O17 0.073(15) 0.089(16) 0.098(19) 0.018(12) 0.027(13) 0.043(14)
C78 0.041(15) 0.052(16) 0.059(19) 0.008(13) 0.016(14) 0.009(14)
C27 0.041(16) 0.09(2) 0.045(18) 0.018(15) 0.010(14) 0.015(16)
O24 0.082(16) 0.14(2) 0.049(14) 0.039(15) 0.005(12) 0.023(14)
C3 0.070(10) 0.073(10) 0.073(10) 0.023(5) 0.016(5) 0.022(5)
C50 0.066(19) 0.050(16) 0.06(2) 0.026(14) 0.024(16) 0.021(15)
C26 0.042(14) 0.054(16) 0.064(11) 0.025(13) 0.014(10) 0.014(12)
C55 0.047(16) 0.061(18) 0.08(2) 0.021(14) 0.011(16) 0.030(17)
C81 0.09(3) 0.06(2) 0.07(3) 0.00(2) 0.00(2) -0.005(19)
C25 0.054(12) 0.051(15) 0.065(11) 0.019(11) 0.006(9) 0.007(11)
C66 0.07(2) 0.045(16) 0.08(2) 0.012(15) 0.028(18) 0.039(16)
C2 0.071(17) 0.068(13) 0.064(18) 0.022(11) 0.029(13) 0.034(12)
C18 0.06(2) 0.08(2) 0.09(3) 0.045(17) 0.018(18) 0.03(2)
C65 0.07(2) 0.07(2) 0.07(2) 0.030(17) 0.011(17) 0.022(18)
C67 0.053(18) 0.08(2) 0.07(2) 0.027(16) 0.013(16) 0.007(18)
C56 0.053(18) 0.07(2) 0.09(3) 0.004(16) 0.003(17) 0.030(19)
C93 0.09(2) 0.061(19) 0.033(18) 0.010(17) -0.005(16) 0.022(15)
C7 0.058(8) 0.054(8) 0.056(8) 0.014(5) 0.013(5) 0.019(5)
C79 0.050(17) 0.055(17) 0.08(2) 0.020(14) 0.005(16) 0.017(16)
C85 0.06(2) 0.036(16) 0.12(3) 0.026(15) 0.03(2) 0.026(19)
C61 0.040(16) 0.07(2) 0.09(3) 0.024(15) 0.017(17) 0.03(2)
C77 0.025(14) 0.059(18) 0.11(3) 0.024(13) 0.003(16) 0.023(19)
C54 0.039(15) 0.08(2) 0.07(2) 0.027(15) 0.014(15) 0.014(18)
C38 0.044(12) 0.056(14) 0.10(2) 0.021(11) 0.016(12) 0.034(14)
O31 0.057(15) 0.11(2) 0.13(3) 0.010(15) 0.010(15) 0.018(19)
C42 0.045(11) 0.081(16) 0.10(2) 0.022(12) 0.028(13) 0.039(15)
C80 0.056(19) 0.07(2) 0.12(3) 0.029(16) 0.01(2) 0.00(2)
C63 0.11(3) 0.048(17) 0.07(2) 0.039(18) 0.05(2) 0.010(16)
C4 0.08(2) 0.08(2) 0.05(2) 0.016(18) 0.023(17) 0.016(17)
C41 0.040(15) 0.083(18) 0.10(2) 0.022(13) 0.019(15) 0.047(16)
C94 0.07(2) 0.09(2) 0.09(3) 0.040(19) 0.03(2) 0.05(2)
C91 0.067(9) 0.069(9) 0.071(10) 0.024(5) 0.013(5) 0.023(5)
C57 0.07(2) 0.036(16) 0.07(2) 0.029(15) 0.014(18) 0.011(16)
C90 0.07(2) 0.14(3) 0.08(3) 0.07(2) 0.031(19) 0.03(2)
C20 0.09(3) 0.07(2) 0.17(4) 0.018(19) 0.06(3) 0.06(3)
C95 0.053(17) 0.063(18) 0.07(2) 0.028(15) 0.017(16) 0.027(17)
C14 0.068(9) 0.070(9) 0.068(10) 0.020(5) 0.017(5) 0.021(5)
C6 0.071(10) 0.071(10) 0.072(10) 0.020(5) 0.016(5) 0.023(5)
C86 0.087(11) 0.086(11) 0.088(11) 0.026(6) 0.017(5) 0.030(6)
C15 0.063(9) 0.064(9) 0.064(9) 0.018(5) 0.011(5) 0.021(5)
C23 0.087(10) 0.086(9) 0.091(10) 0.027(5) 0.020(5) 0.027(5)
C35 0.088(12) 0.087(11) 0.089(12) 0.024(6) 0.020(5) 0.028(6)
C92 0.101(13) 0.104(13) 0.102(13) 0.031(6) 0.023(6) 0.032(6)
C43 0.047(11) 0.075(16) 0.10(2) 0.018(12) 0.030(14) 0.045(16)
C62 0.08(2) 0.054(18) 0.044(19) 0.026(16) 0.019(16) -0.005(15)
C8 0.08(3) 0.11(3) 0.08(3) -0.01(2) 0.02(2) 0.03(2)
C9 0.11(3) 0.08(3) 0.120(19) 0.04(2) 0.032(18) 0.04(2)
C72 0.07(2) 0.060(18) 0.09(3) 0.042(16) 0.026(19) 0.035(18)
C68 0.08(2) 0.10(3) 0.07(3) -0.03(2) 0.03(2) 0.00(2)
C32 0.06(2) 0.08(2) 0.12(3) 0.022(18) 0.00(2) 0.03(2)
C71 0.08(2) 0.08(2) 0.08(2) 0.044(18) 0.027(18) 0.043(19)
O41 0.14(3) 0.083(19) 0.17(3) 0.010(18) -0.02(2) 0.03(2)
C28 0.08(2) 0.12(3) 0.06(2) 0.05(2) 0.021(18) 0.00(2)
C64 0.12(3) 0.06(2) 0.10(3) 0.02(2) 0.01(2) 0.03(2)
C69 0.056(19) 0.06(2) 0.06(2) 0.013(16) 0.005(17) 0.013(18)
C45 0.06(2) 0.10(2) 0.09(2) -0.001(19) 0.021(19) 0.01(2)
C96 0.111(14) 0.110(14) 0.109(14) 0.032(6) 0.025(6) 0.034(6)
C34 0.15(2) 0.15(2) 0.15(2) 0.044(7) 0.034(7) 0.049(8)
C22 0.07(2) 0.085(14) 0.13(3) 0.034(15) 0.03(2) 0.037(17)
C44 0.068(19) 0.10(2) 0.12(3) 0.050(17) 0.05(2) 0.06(2)
C21 0.079(10) 0.080(9) 0.082(10) 0.024(5) 0.019(5) 0.025(5)
C16 0.06(2) 0.07(2) 0.10(3) 0.007(17) -0.01(2) 0.03(2)
C52 0.10(3) 0.09(2) 0.08(3) 0.05(2) 0.04(2) 0.03(2)
C24 0.11(3) 0.076(15) 0.13(4) 0.02(2) 0.06(3) 0.02(2)
C36 0.11(3) 0.13(4) 0.09(3) 0.03(3) 0.02(3) 0.01(3)
C40 0.063(19) 0.14(3) 0.13(3) 0.05(2) -0.01(2) 0.03(3)
C39 0.058(15) 0.076(17) 0.13(2) 0.036(13) -0.010(16) 0.005(17)
O27 0.059(13) 0.091(15) 0.079(16) 0.031(11) 0.023(12) 0.022(13)
C82 0.097(13) 0.097(13) 0.098(13) 0.029(6) 0.021(6) 0.028(6)
C11 0.11(3) 0.08(2) 0.079(16) 0.040(19) 0.029(15) -0.005(14)
C12 0.08(2) 0.08(2) 0.097(19) -0.020(19) 0.013(17) 0.017(19)
C75 0.06(2) 0.08(2) 0.15(4) 0.013(19) 0.02(2) 0.06(3)
C10 0.132(16) 0.130(15) 0.129(15) 0.038(7) 0.025(6) 0.044(7)
C58 0.083(11) 0.084(11) 0.082(11) 0.026(6) 0.017(5) 0.025(6)
O58 0.052(12) 0.047(11) 0.104(18) 0.011(9) 0.000(12) 0.009(11)
O59 0.102(8) 0.101(8) 0.102(8) 0.031(3) 0.021(3) 0.032(3)
C83A 0.15(5) 0.10(3) 0.14(5) -0.02(3) 0.00(4) -0.03(3)
O69 0.107(16) 0.107(16) 0.107(16) 0.031(5) 0.023(4) 0.034(5)
O68 0.05(3) 0.13(4) 0.09(4) 0.05(3) 0.02(2) 0.02(3)

loop_
_atom_type_symbol
_atom_type_description
_atom_type_scat_dispersion_real
_atom_type_scat_dispersion_imag
_atom_type_scat_source
C C 0.0027 0.0018 'International Tables Vol C Tables 4.2.6.8 and 6.1.1.4'
H H 0.0000 0.0000 'International Tables Vol C Tables 4.2.6.8 and 6.1.1.4'
Ba Ba -0.2067 2.5374 'International Tables Vol C Tables 4.2.6.8 and 6.1.1.4'
O O 0.0094 0.0069 'International Tables Vol C Tables 4.2.6.8 and 6.1.1.4'
U U -9.4633 4.3611 'International Tables Vol C Tables 4.2.6.8 and 6.1.1.4'

loop_
_geom_angle_atom_site_label_1
_geom_angle_atom_site_label_2
_geom_angle_atom_site_label_3
_geom_angle_site_symmetry_1
_geom_angle_site_symmetry_3
_geom_angle
_geom_angle_publ_flag
O54 U7 C89 . . 91.1(8) ?
O54 U7 C73 . . 26.5(7) ?
O54 U7 C93 . . 149.0(8) ?
O53 U7 O54 . . 65.7(6) ?
O53 U7 C89 . . 25.5(6) ?
O53 U7 C73 . . 92.2(8) ?
O53 U7 C93 . . 145.3(7) ?
O55 U7 O54 . . 52.8(6) ?
O55 U7 O53 . . 118.5(6) ?
O55 U7 O56 . . 69.1(7) ?
O55 U7 C89 . . 143.9(8) ?
O55 U7 C73 . . 26.3(7) ?
O55 U7 C93 . . 96.2(8) ?
O57 U7 O54 . . 174.0(7) ?
O57 U7 O53 . . 119.5(6) ?
O57 U7 O55 . . 122.0(7) ?
O57 U7 O56 . . 52.9(7) ?
O57 U7 O52 . . 67.9(7) ?
O57 U7 C89 . . 94.1(8) ?
O57 U7 C73 . . 148.2(9) ?
O57 U7 C93 . . 25.8(7) ?
O56 U7 O54 . . 121.9(7) ?
O56 U7 O53 . . 172.3(6) ?
O56 U7 C89 . . 146.9(8) ?
O56 U7 C73 . . 95.5(9) ?
O56 U7 C93 . . 27.2(7) ?
O50 U7 O54 . . 91.9(7) ?
O50 U7 O53 . . 91.7(8) ?
O50 U7 O55 . . 88.9(7) ?
O50 U7 O57 . . 90.9(8) ?
O50 U7 O56 . . 86.8(8) ?
O50 U7 O51 . . 178.4(9) ?
O50 U7 O52 . . 91.1(8) ?
O50 U7 C89 . . 92.7(9) ?
O50 U7 C73 . . 90.5(8) ?
O50 U7 C93 . . 88.9(9) ?
O51 U7 O54 . . 87.3(7) ?
O51 U7 O53 . . 89.2(8) ?
O51 U7 O55 . . 89.5(8) ?
O51 U7 O57 . . 89.8(8) ?
O51 U7 O56 . . 92.5(9) ?
O51 U7 O52 . . 90.5(9) ?
O51 U7 C89 . . 88.7(9) ?
O51 U7 C73 . . 88.2(8) ?
O51 U7 C93 . . 91.1(9) ?
O52 U7 O54 . . 117.3(7) ?
O52 U7 O53 . . 51.6(6) ?
O52 U7 O55 . . 170.1(7) ?
O52 U7 O56 . . 120.7(7) ?
O52 U7 C89 . . 26.2(7) ?
O52 U7 C73 . . 143.8(9) ?
O52 U7 C93 . . 93.6(8) ?
C73 U7 C89 . . 117.6(9) ?
C93 U7 C89 . . 119.8(9) ?
C93 U7 C73 . . 122.5(10) ?
O45 U6 Ba3 . . 152.7(5) ?
O45 U6 O48 . . 172.5(7) ?
O45 U6 O47 . . 121.9(6) ?
O45 U6 O49 . . 120.0(7) ?
O45 U6 C65 . . 95.4(8) ?
O45 U6 C61 . . 146.4(9) ?
O45 U6 C69 . . 26.2(8) ?
O48 U6 Ba3 . . 34.3(4) ?
O48 U6 C65 . . 92.1(8) ?
O48 U6 C61 . . 26.1(7) ?
O48 U6 C69 . . 146.2(9) ?
O47 U6 Ba3 . . 32.6(4) ?
O47 U6 O48 . . 65.6(6) ?
O47 U6 O49 . . 118.0(6) ?
O47 U6 C65 . . 26.5(7) ?
O47 U6 C61 . . 91.7(8) ?
O47 U6 C69 . . 147.7(8) ?
O46 U6 Ba3 . . 84.9(4) ?
O46 U6 O45 . . 69.2(7) ?
O46 U6 O48 . . 118.4(6) ?
O46 U6 O47 . . 52.8(6) ?
O46 U6 O44 . . 121.3(6) ?
O46 U6 O49 . . 170.7(6) ?
O46 U6 C65 . . 26.4(7) ?
O46 U6 C61 . . 144.5(9) ?
O46 U6 C69 . . 95.3(9) ?
O43 U6 Ba3 . . 97.4(6) ?
O43 U6 O45 . . 90.7(7) ?
O43 U6 O48 . . 89.9(7) ?
O43 U6 O47 . . 91.0(8) ?
O43 U6 O46 . . 89.2(8) ?
O43 U6 O44 . . 93.3(8) ?
O43 U6 O49 . . 92.5(8) ?
O43 U6 C65 . . 92.0(9) ?
O43 U6 C61 . . 90.1(8) ?
O43 U6 C69 . . 93.3(8) ?
O44 U6 Ba3 . . 151.9(4) ?
O44 U6 O45 . . 52.2(7) ?
O44 U6 O48 . . 120.3(7) ?
O44 U6 O47 . . 172.6(6) ?
O44 U6 O49 . . 67.8(7) ?
O44 U6 C65 . . 147.1(8) ?
O44 U6 C61 . . 94.2(9) ?
O44 U6 C69 . . 26.0(8) ?
O42 U6 Ba3 . . 80.8(6) ?
O42 U6 O45 . . 90.7(7) ?
O42 U6 O48 . . 88.9(6) ?
O42 U6 O47 . . 87.2(8) ?
O42 U6 O46 . . 90.1(8) ?
O42 U6 O43 . . 178.1(9) ?
O42 U6 O44 . . 88.6(8) ?
O42 U6 O49 . . 87.8(8) ?
O42 U6 C65 . . 86.7(9) ?
O42 U6 C61 . . 89.4(8) ?
O42 U6 C69 . . 88.5(8) ?
O49 U6 Ba3 . . 85.7(5) ?
O49 U6 O48 . . 52.5(6) ?
O49 U6 C65 . . 144.3(8) ?
O49 U6 C61 . . 26.5(8) ?
O49 U6 C69 . . 93.7(9) ?
C65 U6 Ba3 . . 58.6(7) ?
C65 U6 C61 . . 118.2(10) ?
C65 U6 C69 . . 121.3(10) ?
C61 U6 Ba3 . . 59.9(7) ?
C61 U6 C69 . . 120.2(11) ?
C69 U6 Ba3 . . 169.3(6) ?
O38 U5 Ba3 . . 86.3(5) ?
O38 U5 O35 . . 172.1(7) ?
O38 U5 O37 . . 52.4(6) ?
O38 U5 O36 . . 120.1(6) ?
O38 U5 O39 . . 68.5(7) ?
O38 U5 O40 . . 119.7(7) ?
O38 U5 C53 . . 25.9(7) ?
O38 U5 C49 . . 144.8(9) ?
O38 U5 C57 . . 94.1(8) ?
O35 U5 Ba3 . . 86.0(5) ?
O35 U5 O37 . . 120.0(6) ?
O35 U5 O36 . . 52.5(6) ?
O35 U5 C53 . . 146.5(8) ?
O35 U5 C49 . . 27.9(8) ?
O35 U5 C57 . . 93.6(8) ?
O00O U5 Ba3 . . 95.4(6) ?
O00O U5 O38 . . 92.0(7) ?
O00O U5 O35 . . 90.2(7) ?
O00O U5 O37 . . 89.8(7) ?
O00O U5 O36 . . 87.0(7) ?
O00O U5 O39 . . 88.8(7) ?
O00O U5 O016 . . 178.2(9) ?
O00O U5 O40 . . 86.7(7) ?
O00O U5 C53 . . 91.0(8) ?
O00O U5 C49 . . 85.9(8) ?
O00O U5 C57 . . 86.2(8) ?
O37 U5 Ba3 . . 34.4(4) ?
O37 U5 C53 . . 26.5(7) ?
O37 U5 C49 . . 92.4(8) ?
O37 U5 C57 . . 146.2(7) ?
O36 U5 Ba3 . . 34.6(4) ?
O36 U5 O37 . . 67.6(6) ?
O36 U5 C53 . . 94.2(8) ?
O36 U5 C49 . . 24.8(7) ?
O36 U5 C57 . . 145.3(8) ?
O39 U5 Ba3 . . 154.6(5) ?
O39 U5 O35 . . 119.1(7) ?
O39 U5 O37 . . 120.9(6) ?
O39 U5 O36 . . 170.6(6) ?
O39 U5 C53 . . 94.4(8) ?
O39 U5 C49 . . 146.3(9) ?
O39 U5 C57 . . 25.7(7) ?
O016 U5 Ba3 . . 85.5(7) ?
O016 U5 O38 . . 89.6(7) ?
O016 U5 O35 . . 88.4(7) ?
O016 U5 O37 . . 91.8(7) ?
O016 U5 O36 . . 92.9(8) ?
O016 U5 O39 . . 91.0(8) ?
O016 U5 O40 . . 91.9(8) ?
O016 U5 C53 . . 90.8(8) ?
O016 U5 C49 . . 93.2(8) ?
O016 U5 C57 . . 92.9(8) ?
O40 U5 Ba3 . . 153.9(5) ?
O40 U5 O35 . . 68.0(7) ?
O40 U5 O37 . . 171.3(7) ?
O40 U5 O36 . . 120.0(7) ?
O40 U5 O39 . . 51.2(7) ?
O40 U5 C53 . . 145.5(9) ?
O40 U5 C49 . . 95.2(9) ?
O40 U5 C57 . . 25.6(7) ?
C53 U5 Ba3 . . 60.6(7) ?
C53 U5 C49 . . 119.0(10) ?
C53 U5 C57 . . 119.9(9) ?
C49 U5 Ba3 . . 59.1(7) ?
C49 U5 C57 . . 120.7(10) ?
C57 U5 Ba3 . . 178.3(5) ?
O22 U3 C25 . . 89.9(7) ?
O22 U3 O23 . . 52.2(8) ?
O22 U3 C29 . . 26.9(8) ?
O22 U3 C29A . . 27.2(8) ?
O21 U3 O22 . . 64.3(6) ?
O21 U3 O20 . . 50.1(6) ?
O21 U3 O19 . . 113.4(7) ?
O21 U3 C25 . . 25.5(6) ?
O21 U3 O23 . . 113.1(9) ?
O21 U3 C29 . . 89.3(10) ?
O21 U3 O23A . . 116.0(9) ?
O21 U3 C29A . . 91.5(9) ?
O20 U3 O22 . . 114.5(6) ?
O20 U3 C25 . . 24.6(6) ?
O20 U3 O23 . . 156.4(11) ?
O20 U3 C29 . . 138.3(11) ?
O20 U3 C29A . . 141.6(9) ?
O19 U3 O22 . . 176.7(7) ?
O19 U3 O20 . . 63.3(7) ?
O19 U3 C25 . . 87.9(7) ?
O19 U3 O23 . . 128.9(9) ?
O19 U3 C29 . . 154.1(9) ?
O19 U3 O23A . . 130.1(9) ?
O19 U3 C29A . . 155.1(9) ?
O18 U3 O22 . . 90.6(7) ?
O18 U3 O21 . . 89.8(8) ?
O18 U3 O20 . . 89.0(9) ?
O18 U3 O19 . . 87.0(8) ?
O18 U3 O17 . . 177.4(11) ?
O18 U3 O24 . . 95.2(10) ?
O18 U3 C25 . . 88.9(9) ?
O18 U3 O23 . . 73.1(12) ?
O18 U3 C29 . . 80.5(15) ?
O18 U3 O23A . . 99.6(12) ?
O18 U3 C29A . . 92.4(16) ?
O17 U3 O22 . . 88.1(8) ?
O17 U3 O21 . . 87.6(9) ?
O17 U3 O20 . . 89.5(9) ?
O17 U3 O19 . . 94.2(9) ?
O17 U3 O24 . . 87.4(10) ?
O17 U3 C25 . . 88.8(10) ?
O17 U3 O23 . . 107.8(12) ?
O17 U3 C29 . . 99.3(15) ?
O17 U3 O23A . . 81.4(13) ?
O17 U3 C29A . . 87.4(16) ?
O24 U3 O22 . . 116.1(7) ?
O24 U3 O21 . . 175.0(8) ?
O24 U3 O20 . . 129.2(7) ?
O24 U3 O19 . . 66.4(8) ?
O24 U3 C25 . . 153.6(8) ?
O24 U3 O23 . . 69.1(10) ?
O24 U3 C29 . . 92.1(11) ?
O24 U3 O23A . . 63.7(9) ?
O24 U3 C29A . . 88.9(10) ?
O23 U3 C25 . . 136.5(11) ?
O23 U3 C29 . . 25.4(9) ?
C29 U3 C25 . . 114.3(11) ?
O23A U3 O22 . . 52.6(8) ?
O23A U3 O20 . . 164.1(10) ?
O23A U3 C25 . . 141.2(9) ?
O23A U3 C29A . . 25.8(10) ?
C29A U3 C25 . . 117.0(10) ?
O29 U4 Ba2 . . 52.6(6) ?
O29 U4 O33 . . 119.5(7) ?
O29 U4 O32 . . 171.1(7) ?
O29 U4 C37 . . 27.1(7) ?
O29 U4 C41 . . 146.3(8) ?
O29 U4 C45 . . 92.2(11) ?
O28 U4 Ba2 . . 88.2(5) ?
O28 U4 O29 . . 53.1(7) ?
O28 U4 O33 . . 67.0(6) ?
O28 U4 O32 . . 120.1(6) ?
O28 U4 C37 . . 26.6(8) ?
O28 U4 C41 . . 94.4(8) ?
O28 U4 C45 . . 145.1(10) ?
O33 U4 Ba2 . . 124.3(4) ?
O33 U4 C37 . . 93.5(8) ?
O33 U4 C41 . . 27.4(7) ?
O33 U4 C45 . . 148.0(10) ?
O32 U4 Ba2 . . 125.2(7) ?
O32 U4 O33 . . 53.2(7) ?
O32 U4 C37 . . 146.6(9) ?
O32 U4 C41 . . 25.9(7) ?
O32 U4 C45 . . 94.8(10) ?
O30 U4 Ba2 . . 50.9(6) ?
O30 U4 O29 . . 66.6(7) ?
O30 U4 O28 . . 119.7(7) ?
O30 U4 O33 . . 169.3(7) ?
O30 U4 O32 . . 119.7(7) ?
O30 U4 C37 . . 93.5(9) ?
O30 U4 O31 . . 53.2(8) ?
O30 U4 C41 . . 144.4(8) ?
O30 U4 C45 . . 26.2(9) ?
O26 U4 Ba2 . . 41.1(7) ?
O26 U4 O29 . . 84.8(9) ?
O26 U4 O28 . . 89.7(9) ?
O26 U4 O33 . . 87.7(8) ?
O26 U4 O32 . . 89.6(9) ?
O26 U4 O30 . . 84.1(9) ?
O26 U4 C37 . . 91.0(10) ?
O26 U4 O31 . . 96.6(10) ?
O26 U4 C41 . . 86.4(9) ?
O26 U4 C45 . . 91.6(11) ?
C37 U4 Ba2 . . 72.3(7) ?
C37 U4 C41 . . 120.9(9) ?
O31 U4 Ba2 . . 91.2(7) ?
O31 U4 O29 . . 119.1(9) ?
O31 U4 O28 . . 169.6(8) ?
O31 U4 O33 . . 121.3(8) ?
O31 U4 O32 . . 68.3(8) ?
O31 U4 C37 . . 144.5(10) ?
O31 U4 C41 . . 94.2(9) ?
O31 U4 C45 . . 27.1(9) ?
C41 U4 Ba2 . . 127.5(7) ?
C45 U4 Ba2 . . 70.6(8) ?
C45 U4 C37 . . 118.5(12) ?
C45 U4 C41 . . 120.6(11) ?
O27 U4 Ba2 . . 137.9(7) ?
O27 U4 O29 . . 92.3(9) ?
O27 U4 O28 . . 86.4(8) ?
O27 U4 O33 . . 91.4(8) ?
O27 U4 O32 . . 93.0(9) ?
O27 U4 O30 . . 97.2(9) ?
O27 U4 O26 . . 176.0(10) ?
O27 U4 C37 . . 85.2(9) ?
O27 U4 O31 . . 87.1(10) ?
O27 U4 C41 . . 94.6(9) ?
O27 U4 C45 . . 91.1(11) ?
O3 U1 O7 . . 120.0(8) ?
O3 U1 C5 . . 143.2(8) ?
O3 U1 C1 . . 25.7(7) ?
O3 U1 C9 . . 93.0(11) ?
O2 U1 O3 . . 94.3(7) ?
O2 U1 O4 . . 87.5(7) ?
O2 U1 O8 . . 90.2(8) ?
O2 U1 O5 . . 81.3(7) ?
O2 U1 O6 . . 87.4(8) ?
O2 U1 O7 . . 92.2(8) ?
O2 U1 O1 . . 175.5(10) ?
O2 U1 C5 . . 82.9(8) ?
O2 U1 C1 . . 90.6(8) ?
O2 U1 C9 . . 89.9(10) ?
O4 U1 O3 . . 52.8(7) ?
O4 U1 O5 . . 63.8(6) ?
O4 U1 O7 . . 172.7(7) ?
O4 U1 C5 . . 90.4(8) ?
O4 U1 C1 . . 27.1(7) ?
O4 U1 C9 . . 145.3(11) ?
O8 U1 O3 . . 68.4(8) ?
O8 U1 O4 . . 120.7(8) ?
O8 U1 O5 . . 170.3(7) ?
O8 U1 O6 . . 123.4(8) ?
O8 U1 O7 . . 52.0(8) ?
O8 U1 C5 . . 147.9(9) ?
O8 U1 C1 . . 93.8(9) ?
O8 U1 C9 . . 24.6(9) ?
O5 U1 O3 . . 116.6(6) ?
O5 U1 O7 . . 123.4(7) ?
O5 U1 C5 . . 26.6(7) ?
O5 U1 C1 . . 90.9(8) ?
O5 U1 C9 . . 149.6(11) ?
O6 U1 O3 . . 168.1(7) ?
O6 U1 O4 . . 115.6(7) ?
O6 U1 O5 . . 52.0(7) ?
O6 U1 O7 . . 71.6(8) ?
O6 U1 C5 . . 25.4(7) ?
O6 U1 C1 . . 142.7(8) ?
O6 U1 C9 . . 98.8(11) ?
O7 U1 C5 . . 96.8(9) ?
O7 U1 C1 . . 145.7(9) ?
O7 U1 C9 . . 27.4(9) ?
O1 U1 O3 . . 88.3(8) ?
O1 U1 O4 . . 91.2(8) ?
O1 U1 O8 . . 94.2(9) ?
O1 U1 O5 . . 94.3(9) ?
O1 U1 O6 . . 89.3(9) ?
O1 U1 O7 . . 89.7(9) ?
O1 U1 C5 . . 92.8(9) ?
O1 U1 C1 . . 90.2(9) ?
O1 U1 C9 . . 93.7(11) ?
C1 U1 C5 . . 117.5(9) ?
C9 U1 C5 . . 123.6(12) ?
C9 U1 C1 . . 118.5(11) ?
O12 U2 Ba1 . . 32.0(4) ?
O12 U2 O13 . . 65.5(6) ?
O12 U2 O14 . . 116.6(6) ?
O12 U2 C17 . . 91.2(7) ?
O12 U2 C13 . . 27.5(7) ?
O12 U2 C21 . . 147.7(9) ?
O10 U2 Ba1 . . 85.2(6) ?
O10 U2 O12 . . 88.0(7) ?
O10 U2 O13 . . 85.2(8) ?
O10 U2 O14 . . 86.8(8) ?
O10 U2 O11 . . 91.4(8) ?
O10 U2 O15 . . 92.6(8) ?
O10 U2 O16 . . 94.0(8) ?
O10 U2 O9 . . 174.5(9) ?
O10 U2 C17 . . 85.1(9) ?
O10 U2 C13 . . 88.7(9) ?
O10 U2 C21 . . 92.8(9) ?
O13 U2 Ba1 . . 33.5(4) ?
O13 U2 C17 . . 25.7(6) ?
O13 U2 C13 . . 93.0(8) ?
O13 U2 C21 . . 146.7(9) ?
O14 U2 Ba1 . . 84.6(4) ?
O14 U2 O13 . . 51.1(6) ?
O14 U2 C17 . . 25.4(6) ?
O14 U2 C13 . . 144.0(8) ?
O14 U2 C21 . . 95.7(9) ?
O11 U2 Ba1 . . 85.3(5) ?
O11 U2 O12 . . 53.3(6) ?
O11 U2 O13 . . 118.8(6) ?
O11 U2 O14 . . 169.8(6) ?
O11 U2 O15 . . 121.4(7) ?
O11 U2 C17 . . 144.5(7) ?
O11 U2 C13 . . 25.8(7) ?
O11 U2 C21 . . 94.4(9) ?
O15 U2 Ba1 . . 153.3(6) ?
O15 U2 O12 . . 174.7(7) ?
O15 U2 O13 . . 119.8(7) ?
O15 U2 O14 . . 68.7(7) ?
O15 U2 C17 . . 94.1(8) ?
O15 U2 C13 . . 147.2(9) ?
O15 U2 C21 . . 27.0(9) ?
O16 U2 Ba1 . . 153.3(6) ?
O16 U2 O12 . . 121.3(7) ?
O16 U2 O13 . . 173.1(7) ?
O16 U2 O14 . . 122.1(7) ?
O16 U2 O11 . . 68.0(8) ?
O16 U2 O15 . . 53.4(8) ?
O16 U2 C17 . . 147.4(8) ?
O16 U2 C13 . . 93.8(9) ?
O16 U2 C21 . . 26.4(9) ?
O9 U2 Ba1 . . 90.7(6) ?
O9 U2 O12 . . 90.5(8) ?
O9 U2 O13 . . 89.4(8) ?
O9 U2 O14 . . 89.2(9) ?
O9 U2 O11 . . 91.9(9) ?
O9 U2 O15 . . 89.3(9) ?
O9 U2 O16 . . 91.3(9) ?
O9 U2 C17 . . 89.7(9) ?
O9 U2 C13 . . 92.4(9) ?
O9 U2 C21 . . 91.3(10) ?
C17 U2 Ba1 . . 59.2(5) ?
C13 U2 Ba1 . . 59.5(7) ?
C13 U2 C17 . . 118.7(9) ?
C13 U2 C21 . . 120.2(11) ?
C21 U2 Ba1 . . 178.0(8) ?
C21 U2 C17 . . 121.0(10) ?
O60 U8 Ba4 . . 138.7(4) ?
O60 U8 C81 . . 145.4(9) ?
O60 U8 C85 . . 92.9(8) ?
O60 U8 C77 . . 26.5(7) ?
O65 U8 Ba4 . . 89.5(5) ?
O65 U8 O60 . . 66.0(6) ?
O65 U8 O63 . . 121.9(7) ?
O65 U8 C81 . . 148.1(10) ?
O65 U8 C85 . . 27.1(8) ?
O65 U8 C77 . . 92.1(8) ?
O64 U8 Ba4 . . 45.2(7) ?
O64 U8 O60 . . 118.2(7) ?
O64 U8 O65 . . 52.5(7) ?
O64 U8 O62 . . 121.7(8) ?
O64 U8 O63 . . 69.5(8) ?
O64 U8 C81 . . 95.7(11) ?
O64 U8 C85 . . 25.4(8) ?
O64 U8 C77 . . 144.5(9) ?
O61 U8 Ba4 . . 141.9(6) ?
O61 U8 O60 . . 52.3(6) ?
O61 U8 O65 . . 117.9(7) ?
O61 U8 O64 . . 170.4(8) ?
O61 U8 O62 . . 67.9(7) ?
O61 U8 O63 . . 120.1(8) ?
O61 U8 C81 . . 93.9(10) ?
O61 U8 C85 . . 145.0(9) ?
O61 U8 C77 . . 25.9(7) ?
O62 U8 Ba4 . . 85.7(5) ?
O62 U8 O60 . . 119.8(6) ?
O62 U8 O65 . . 174.2(7) ?
O62 U8 O63 . . 52.3(7) ?
O62 U8 C81 . . 26.1(9) ?
O62 U8 C85 . . 147.1(9) ?
O62 U8 C77 . . 93.7(8) ?
O63 U8 Ba4 . . 40.3(6) ?
O63 U8 O60 . . 168.8(7) ?
O63 U8 C81 . . 26.3(9) ?
O63 U8 C85 . . 94.9(10) ?
O63 U8 C77 . . 145.7(8) ?
C81 U8 Ba4 . . 62.2(9) ?
C85 U8 Ba4 . . 66.0(8) ?
C85 U8 C81 . . 121.1(11) ?
C85 U8 C77 . . 119.2(10) ?
C77 U8 Ba4 . . 150.1(6) ?
C77 U8 C81 . . 119.7(10) ?
O58 U8 Ba4 . . 57.3(6) ?
O58 U8 O60 . . 89.2(8) ?
O58 U8 O65 . . 91.6(8) ?
O58 U8 O64 . . 87.3(9) ?
O58 U8 O61 . . 93.7(8) ?
O58 U8 O62 . . 88.5(9) ?
O58 U8 O63 . . 82.8(9) ?
O58 U8 C81 . . 85.2(10) ?
O58 U8 C85 . . 89.5(9) ?
O58 U8 C77 . . 92.8(9) ?
O58 U8 O59 . . 178.0(10) ?
O59 U8 Ba4 . . 121.0(8) ?
O59 U8 O60 . . 91.8(9) ?
O59 U8 O65 . . 87.2(9) ?
O59 U8 O64 . . 90.7(10) ?
O59 U8 O61 . . 88.3(10) ?
O59 U8 O62 . . 92.5(10) ?
O59 U8 O63 . . 96.4(10) ?
O59 U8 C81 . . 94.9(12) ?
O59 U8 C85 . . 88.7(10) ?
O59 U8 C77 . . 88.9(10) ?
U5 Ba3 U6 . . 79.53(4) ?
U8 Ba3 U6 . . 121.55(5) ?
U8 Ba3 U5 . . 137.12(5) ?
O54 Ba3 U6 . . 109.6(3) ?
O54 Ba3 U5 . . 145.0(4) ?
O54 Ba3 U8 . . 67.9(4) ?
O60 Ba3 U6 . . 91.1(3) ?
O60 Ba3 U5 . . 133.3(4) ?
O60 Ba3 U8 . . 30.9(3) ?
O60 Ba3 O54 . . 81.2(5) ?
O60 Ba3 O48 . . 78.9(5) ?
O60 Ba3 O37 . . 109.4(5) ?
O60 Ba3 O65 . . 58.5(6) ?
O60 Ba3 O36 . . 157.7(6) ?
O48 Ba3 U6 . . 30.8(4) ?
O48 Ba3 U5 . . 69.9(4) ?
O48 Ba3 U8 . . 108.1(4) ?
O48 Ba3 O54 . . 133.8(5) ?
O48 Ba3 O65 . . 122.4(5) ?
O48 Ba3 O36 . . 79.3(5) ?
O37 Ba3 U6 . . 99.3(3) ?
O37 Ba3 U5 . . 31.0(3) ?
O37 Ba3 U8 . . 106.1(3) ?
O37 Ba3 O54 . . 149.2(5) ?
O37 Ba3 O48 . . 77.0(5) ?
O37 Ba3 O65 . . 82.6(5) ?
O37 Ba3 O36 . . 60.6(5) ?
O53 Ba3 U6 . . 135.4(4) ?
O53 Ba3 U5 . . 91.0(4) ?
O53 Ba3 U8 . . 94.8(4) ?
O53 Ba3 O54 . . 58.3(5) ?
O53 Ba3 O60 . . 124.3(5) ?
O53 Ba3 O48 . . 156.8(5) ?
O53 Ba3 O37 . . 93.5(5) ?
O53 Ba3 O65 . . 76.2(6) ?
O53 Ba3 O36 . . 77.6(6) ?
O47 Ba3 U6 . . 29.4(4) ?
O47 Ba3 U5 . . 99.8(4) ?
O47 Ba3 U8 . . 116.0(4) ?
O47 Ba3 O54 . . 80.8(5) ?
O47 Ba3 O60 . . 92.5(5) ?
O47 Ba3 O48 . . 59.1(5) ?
O47 Ba3 O37 . . 125.9(5) ?
O47 Ba3 O53 . . 114.2(5) ?
O47 Ba3 O65 . . 146.6(6) ?
O47 Ba3 O36 . . 80.3(6) ?
O65 Ba3 U6 . . 147.6(4) ?
O65 Ba3 U5 . . 112.0(4) ?
O65 Ba3 U8 . . 31.1(4) ?
O65 Ba3 O54 . . 78.8(5) ?
O36 Ba3 U6 . . 72.2(4) ?
O36 Ba3 U5 . . 30.8(4) ?
O36 Ba3 U8 . . 163.7(4) ?
O36 Ba3 O54 . . 117.9(5) ?
O36 Ba3 O65 . . 132.8(6) ?
U4 Ba1 U3 . . 78.86(5) ?
U4 Ba1 U2 . . 122.87(5) ?
U2 Ba1 U3 . . 124.25(5) ?
O12 Ba1 U3 . . 151.5(4) ?
O12 Ba1 U4 . . 106.8(4) ?
O12 Ba1 U2 . . 29.5(4) ?
O12 Ba1 O22 . . 122.5(6) ?
O12 Ba1 O13 . . 60.0(6) ?
O12 Ba1 O21 . . 155.2(6) ?
O12 Ba1 O28 . . 128.7(5) ?
O12 Ba1 O4 . . 82.7(6) ?
O12 Ba1 O5 . . 77.2(6) ?
O12 Ba1 O33 . . 75.9(6) ?
O22 Ba1 U3 . . 30.6(4) ?
O22 Ba1 U4 . . 74.7(4) ?
O22 Ba1 U2 . . 100.4(3) ?
O22 Ba1 O5 . . 126.9(5) ?
O22 Ba1 O33 . . 88.0(6) ?
O13 Ba1 U3 . . 94.5(4) ?
O13 Ba1 U4 . . 129.8(4) ?
O13 Ba1 U2 . . 30.5(4) ?
O13 Ba1 O22 . . 75.4(5) ?
O13 Ba1 O21 . . 99.7(6) ?
O13 Ba1 O28 . . 154.1(6) ?
O13 Ba1 O5 . . 76.2(6) ?
O13 Ba1 O33 . . 109.4(5) ?
O21 Ba1 U3 . . 28.8(4) ?
O21 Ba1 U4 . . 97.1(4) ?
O21 Ba1 U2 . . 128.7(4) ?
O21 Ba1 O22 . . 57.6(5) ?
O21 Ba1 O28 . . 75.8(5) ?
O21 Ba1 O5 . . 84.5(6) ?
O21 Ba1 O33 . . 127.2(6) ?
O28 Ba1 U3 . . 69.1(4) ?
O28 Ba1 U4 . . 30.1(4) ?
O28 Ba1 U2 . . 152.0(4) ?
O28 Ba1 O22 . . 80.9(5) ?
O28 Ba1 O5 . . 127.7(6) ?
O28 Ba1 O33 . . 58.8(5) ?
O4 Ba1 U3 . . 125.1(4) ?
O4 Ba1 U4 . . 96.2(4) ?
O4 Ba1 U2 . . 104.4(4) ?
O4 Ba1 O22 . . 154.6(5) ?
O4 Ba1 O13 . . 125.7(6) ?
O4 Ba1 O21 . . 101.3(6) ?
O4 Ba1 O28 . . 79.9(6) ?
O4 Ba1 O5 . . 57.0(5) ?
O4 Ba1 O33 . . 96.1(5) ?
O5 Ba1 U3 . . 110.9(4) ?
O5 Ba1 U4 . . 152.6(4) ?
O5 Ba1 U2 . . 73.9(4) ?
O5 Ba1 O33 . . 144.0(6) ?
O33 Ba1 U3 . . 104.1(4) ?
O33 Ba1 U4 . . 31.2(4) ?
O33 Ba1 U2 . . 93.2(4) ?
U4 Ba2 U3 . . 86.95(5) ?
O35 Ba2 U3 . . 130.7(4) ?
O35 Ba2 U4 . . 133.6(4) ?
O35 Ba2 O29 . . 153.1(5) ?
O35 Ba2 O18 . . 145.6(5) ?
O35 Ba2 O30 . . 106.0(6) ?
O35 Ba2 O23 . . 112.8(8) ?
O29 Ba2 U3 . . 75.4(4) ?
O29 Ba2 U4 . . 38.6(3) ?
O40 Ba2 U3 . . 152.0(4) ?
O40 Ba2 U4 . . 103.1(4) ?
O40 Ba2 O35 . . 58.0(5) ?
O40 Ba2 O29 . . 96.1(6) ?
O40 Ba2 O18 . . 137.8(5) ?
O40 Ba2 O30 . . 65.5(6) ?
O40 Ba2 O26 . . 121.2(5) ?
O40 Ba2 O23 . . 170.0(8) ?
O40 Ba2 O41 . . 74.9(7) ?
O18 Ba2 U3 . . 18.7(3) ?
O18 Ba2 U4 . . 78.3(4) ?
O18 Ba2 O29 . . 58.6(5) ?
O18 Ba2 O30 . . 108.3(5) ?
O18 Ba2 O23 . . 51.8(7) ?
O30 Ba2 U3 . . 121.9(4) ?
O30 Ba2 U4 . . 37.7(4) ?
O30 Ba2 O29 . . 51.2(6) ?
O30 Ba2 O23 . . 116.9(8) ?
O26 Ba2 U3 . . 77.1(4) ?
O26 Ba2 U4 . . 23.7(2) ?
O26 Ba2 O35 . . 127.0(6) ?
O26 Ba2 O29 . . 57.4(4) ?
O26 Ba2 O18 . . 75.7(6) ?
O26 Ba2 O30 . . 57.0(5) ?
O26 Ba2 O23 . . 60.0(8) ?
O23 Ba2 U3 . . 36.2(6) ?
O23 Ba2 U4 . . 80.5(7) ?
O23 Ba2 O29 . . 92.4(8) ?
O25 Ba2 U3 . . 59.1(8) ?
O25 Ba2 U4 . . 144.6(8) ?
O25 Ba2 O35 . . 73.9(10) ?
O25 Ba2 O29 . . 127.7(11) ?
O25 Ba2 O40 . . 111.6(9) ?
O25 Ba2 O18 . . 71.7(10) ?
O25 Ba2 O30 . . 176.0(11) ?
O25 Ba2 O26 . . 126.3(9) ?
O25 Ba2 O23 . . 66.3(11) ?
O25 Ba2 O41 . . 61.7(13) ?
O41 Ba2 U3 . . 78.0(5) ?
O41 Ba2 U4 . . 124.6(7) ?
O41 Ba2 O35 . . 93.1(8) ?
O41 Ba2 O29 . . 86.1(8) ?
O41 Ba2 O18 . . 70.6(7) ?
O41 Ba2 O30 . . 114.4(8) ?
O41 Ba2 O26 . . 139.8(8) ?
O41 Ba2 O23 . . 111.0(8) ?
O25A Ba2 U3 . . 58.7(9) ?
O25A Ba2 U4 . . 131.6(12) ?
O25A Ba2 O35 . . 72.2(10) ?
O25A Ba2 O29 . . 134.1(10) ?
O25A Ba2 O40 . . 123.4(12) ?
O25A Ba2 O18 . . 75.8(9) ?
O25A Ba2 O30 . . 162.3(12) ?
O25A Ba2 O26 . . 109.2(12) ?
O25A Ba2 O41 . . 83.3(14) ?
U8 Ba4 H66A . . 96.8 ?
U8 Ba4 H66B . . 91.0 ?
O66 Ba4 U8 . . 93.2(4) ?
O66 Ba4 H66A . . 15.7 ?
O66 Ba4 H66B . . 19.5 ?
O66 Ba4 O67 . . 65.5(6) ?
O66 Ba4 O64 . . 114.3(6) ?
O66 Ba4 O50 . . 66.8(6) ?
O66 Ba4 O63 . . 108.1(6) ?
O66 Ba4 O7 . 1_666 135.4(7) ?
O66 Ba4 O69 . . 108.0(13) ?
O66 Ba4 O68 . . 58.6(11) ?
H66A Ba4 H66B . . 35.1 ?
O67 Ba4 U8 . . 114.1(4) ?
O67 Ba4 H66A . . 50.2 ?
O67 Ba4 H66B . . 84.1 ?
O67 Ba4 O64 . . 148.5(6) ?
O67 Ba4 O50 . . 132.2(5) ?
O67 Ba4 O63 . . 90.4(7) ?
O67 Ba4 O7 . 1_666 69.9(7) ?
O67 Ba4 O68 . . 67.5(10) ?
O64 Ba4 U8 . . 36.0(4) ?
O64 Ba4 H66A . . 124.7 ?
O64 Ba4 H66B . . 102.0 ?
O64 Ba4 O50 . . 60.5(5) ?
O64 Ba4 O7 . 1_666 102.7(7) ?
O50 Ba4 U8 . . 72.0(3) ?
O50 Ba4 H66A . . 82.4 ?
O50 Ba4 H66B . . 48.1 ?
O63 Ba4 U8 . . 35.8(5) ?
O63 Ba4 H66A . . 102.4 ?
O63 Ba4 H66B . . 116.0 ?
O63 Ba4 O64 . . 59.0(7) ?
O63 Ba4 O50 . . 107.7(6) ?
O63 Ba4 O7 . 1_666 70.2(6) ?
O63 Ba4 O68 . . 157.2(10) ?
O7 Ba4 U8 1_666 . 103.7(5) ?
O7 Ba4 H66A 1_666 . 119.9 ?
O7 Ba4 H66B 1_666 . 153.5 ?
O7 Ba4 O50 1_666 . 157.7(6) ?
O69 Ba4 U8 . . 119.1(12) ?
O69 Ba4 H66A . . 118.4 ?
O69 Ba4 H66B . . 92.4 ?
O69 Ba4 O67 . . 126.7(13) ?
O69 Ba4 O64 . . 84.3(13) ?
O69 Ba4 O50 . . 66.3(12) ?
O69 Ba4 O63 . . 136.4(13) ?
O69 Ba4 O7 . 1_666 99.3(13) ?
O69 Ba4 O68 . . 65.8(15) ?
O68 Ba4 U8 . . 149.3(10) ?
O68 Ba4 H66A . . 59.5 ?
O68 Ba4 H66B . . 58.4 ?
O68 Ba4 O64 . . 141.7(10) ?
O68 Ba4 O50 . . 84.9(10) ?
O68 Ba4 O7 . 1_666 105.2(11) ?
Ba4 O66 H66A . . 130.9 ?
Ba4 O66 H66B . . 117.6 ?
H66A O66 H66B . . 111.1 ?
U7 O54 Ba3 . . 115.6(7) ?
C73 O54 U7 . . 92.1(19) ?
C73 O54 Ba3 . . 149.6(19) ?
U8 O60 Ba3 . . 114.7(6) ?
C77 O60 U8 . . 93.3(18) ?
C77 O60 Ba3 . . 149.5(17) ?
C69 O45 U6 . . 93.9(18) ?
U2 O12 Ba1 . . 118.5(7) ?
C13 O12 U2 . . 91.4(18) ?
C13 O12 Ba1 . . 150(2) ?
U3 O22 Ba1 . . 115.4(7) ?
C29 O22 U3 . . 92.9(19) ?
C29 O22 Ba1 . . 133(3) ?
C29A O22 U3 . . 91.3(19) ?
C29A O22 Ba1 . . 151(2) ?
C53 O38 U5 . . 96.6(17) ?
U6 O48 Ba3 . . 114.8(7) ?
C61 O48 U6 . . 92.1(17) ?
C61 O48 Ba3 . . 149.8(18) ?
U2 O13 Ba1 . . 116.0(8) ?
C17 O13 U2 . . 95.4(16) ?
C17 O13 Ba1 . . 148.5(18) ?
U5 O35 Ba2 . . 112.2(7) ?
C49 O35 U5 . . 93.3(17) ?
C49 O35 Ba2 . . 154.2(18) ?
U3 O21 Ba1 . . 118.7(7) ?
C25 O21 U3 . . 97.8(18) ?
C25 O21 Ba1 . . 140(2) ?
U5 O37 Ba3 . . 114.5(6) ?
C53 O37 U5 . . 92.5(18) ?
C53 O37 Ba3 . . 150.5(19) ?
U7 O53 Ba3 . . 118.4(6) ?
C89 O53 U7 . . 94.0(16) ?
C89 O53 Ba3 . . 146.7(17) ?
U6 O47 Ba3 . . 118.1(7) ?
C65 O47 U6 . . 92.4(18) ?
C65 O47 Ba3 . . 146.5(19) ?
C1 O3 U1 . . 95.3(18) ?
Ba4 O67 H67A . . 112.1 ?
Ba4 O67 H67B . . 116.4 ?
H67A O67 H67B . . 106.6 ?
U4 O29 Ba2 . . 88.8(7) ?
C37 O29 U4 . . 93.0(15) ?
C37 O29 Ba2 . . 131(2) ?
U8 O65 Ba3 . . 113.3(7) ?
C85 O65 U8 . . 92(2) ?
C85 O65 Ba3 . . 143(2) ?
C65 O46 U6 . . 94.4(18) ?
C73 O55 U7 . . 94.8(19) ?
U5 O36 Ba3 . . 114.7(7) ?
C49 O36 U5 . . 95.9(17) ?
C49 O36 Ba3 . . 147.7(18) ?
U8 O64 Ba4 . . 98.8(9) ?
C85 O64 U8 . . 94.5(16) ?
C85 O64 Ba4 . . 137(2) ?
C93 O57 U7 . . 93(2) ?
C57 O39 U5 . . 96.8(19) ?
C69 O44 U6 . . 95.0(19) ?
C17 O14 U2 . . 96.2(17) ?
C93 O56 U7 . . 91.1(18) ?
U7 O50 Ba4 . . 147.6(9) ?
C13 O11 U2 . . 94.4(19) ?
U4 O28 Ba1 . . 115.5(6) ?
C37 O28 U4 . . 94.1(18) ?
C37 O28 Ba1 . . 145.5(18) ?
C61 O49 U6 . . 93(2) ?
U5 O40 Ba2 . . 117.2(8) ?
C57 O40 U5 . . 97.8(19) ?
C57 O40 Ba2 . . 140.9(19) ?
U1 O4 Ba1 . . 120.1(7) ?
C1 O4 U1 . . 94.4(18) ?
C1 O4 Ba1 . . 144.8(19) ?
C9 O8 U1 . . 96(3) ?
C77 O61 U8 . . 95.8(15) ?
U1 O5 Ba1 . . 117.8(7) ?
C5 O5 U1 . . 95.2(17) ?
C5 O5 Ba1 . . 144.9(19) ?
C25 O20 U3 . . 97.7(18) ?
U3 O19 H19A . . 120.3 ?
U3 O19 H19B . . 131.3 ?
H19A O19 H19B . . 105.1 ?
C81 O62 U8 . . 97(2) ?
U4 O33 Ba1 . . 113.4(7) ?
C41 O33 U4 . . 92.8(18) ?
C41 O33 Ba1 . . 146.6(18) ?
U8 O63 Ba4 . . 103.9(9) ?
C81 O63 U8 . . 96(2) ?
C81 O63 Ba4 . . 136(2) ?
C5 O6 U1 . . 97.7(19) ?
U3 O18 Ba2 . . 128.9(10) ?
C89 O52 U7 . . 95.3(18) ?
C21 O15 U2 . . 93(2) ?
C41 O32 U4 . . 95.1(17) ?
U4 O30 Ba2 . . 91.4(7) ?
C45 O30 U4 . . 94(2) ?
C45 O30 Ba2 . . 133(2) ?
U1 O7 Ba4 . 1_444 155.1(11) ?
C9 O7 U1 . . 90(2) ?
C9 O7 Ba4 . 1_444 115(3) ?
U4 O26 Ba2 . . 115.1(9) ?
C73 C74 H74 . . 118.2 ?
C75 C74 H74 . . 118.2 ?
C75 C74 C73 . . 124(4) ?
C21 O16 U2 . . 97(2) ?
O38 C53 U5 . . 57.5(14) ?
O38 C53 O37 . . 118(3) ?
O38 C53 C54 . . 121(3) ?
O37 C53 U5 . . 61.0(15) ?
O37 C53 C54 . . 120(3) ?
C54 C53 U5 . . 179(3) ?
O5 C5 U1 . . 58.2(15) ?
O5 C5 C6 . . 119(3) ?
O6 C5 U1 . . 56.8(16) ?
O6 C5 O5 . . 115(3) ?
O6 C5 C6 . . 126(3) ?
C6 C5 U1 . . 174(2) ?
O53 C89 U7 . . 60.5(15) ?
O53 C89 O52 . . 119(3) ?
O53 C89 C90 . . 124(2) ?
O52 C89 U7 . . 58.5(15) ?
O52 C89 C90 . . 117(3) ?
C90 C89 U7 . . 172(2) ?
O54 C73 U7 . . 61.5(16) ?
O54 C73 C74 . . 125(3) ?
O55 C73 U7 . . 58.9(16) ?
O55 C73 O54 . . 120(3) ?
O55 C73 C74 . . 114(3) ?
C74 C73 U7 . . 172(2) ?
C71 C70 H70 . . 119.6 ?
C71 C70 C69 . . 121(3) ?
C69 C70 H70 . . 119.6 ?
O29 C37 U4 . . 59.8(13) ?
O29 C37 C38 . . 125(3) ?
O28 C37 U4 . . 59.3(14) ?
O28 C37 O29 . . 117(3) ?
O28 C37 C38 . . 118(3) ?
C38 C37 U4 . . 167(2) ?
C50 C51 H51 . . 115.6 ?
C50 C51 C52 . . 129(3) ?
C52 C51 H51 . . 115.6 ?
O13 C17 U2 . . 58.9(15) ?
O13 C17 C18 . . 121(3) ?
O14 C17 U2 . . 58.5(15) ?
O14 C17 O13 . . 117(3) ?
O14 C17 C18 . . 121(3) ?
C18 C17 U2 . . 180(2) ?
C18 C19 H19 . . 118.8 ?
C18 C19 C20 . . 122(3) ?
C20 C19 H19 . . 118.8 ?
O35 C49 U5 . . 58.8(13) ?
O35 C49 C50 . . 116(3) ?
O36 C49 U5 . . 59.4(15) ?
O36 C49 O35 . . 118(3) ?
O36 C49 C50 . . 126(3) ?
C50 C49 U5 . . 171(2) ?
C32 C31 H31 . . 118.2 ?
C32 C31 H31A . . 119.4 ?
C30 C31 H31 . . 118.2 ?
C30 C31 C32 . . 124(3) ?
C30A C31 H31A . . 119.4 ?
C30A C31 C32 . . 121(3) ?
O12 C13 U2 . . 61.0(16) ?
O12 C13 C14 . . 114(3) ?
O11 C13 U2 . . 59.8(17) ?
O11 C13 O12 . . 121(3) ?
O11 C13 C14 . . 125(3) ?
C14 C13 U2 . . 172(2) ?
O3 C1 U1 . . 58.9(16) ?
O3 C1 O4 . . 117(3) ?
O3 C1 C2 . . 125(3) ?
O4 C1 U1 . . 58.5(15) ?
O4 C1 C2 . . 118(3) ?
C2 C1 U1 . . 176(2) ?
C79 C78 H78 . . 118.3 ?
C79 C78 C77 . . 123(3) ?
C77 C78 H78 . . 118.3 ?
C26 C27 H27 . . 116.6 ?
C26 C27 C28 . . 127(3) ?
C28 C27 H27 . . 116.6 ?
C33 O24 U3 . . 142(3) ?
C33A O24 U3 . . 140(3) ?
C2 C3 H3 . . 117.9 ?
C2 C3 C4 . . 124(3) ?
C4 C3 H3 . . 117.9 ?
C51 C50 C49 . . 124(3) ?
C51 C50 H50 . . 118.1 ?
C49 C50 H50 . . 118.1 ?
C27 C26 H26 . . 119.7 ?
C27 C26 C25 . . 121(3) ?
C25 C26 H26 . . 119.7 ?
C56 C55 H55 . . 118.8 ?
C54 C55 H55 . . 118.8 ?
C54 C55 C56 . . 122(3) ?
O62 C81 U8 . . 56.9(18) ?
O62 C81 O63 . . 115(3) ?
O62 C81 C82 . . 121(4) ?
O63 C81 U8 . . 58.2(17) ?
O63 C81 C82 . . 123(4) ?
C82 C81 U8 . . 175(3) ?
O21 C25 U3 . . 56.6(15) ?
O21 C25 C26 . . 122(3) ?
O20 C25 U3 . . 57.7(16) ?
O20 C25 O21 . . 114(3) ?
O20 C25 C26 . . 124(3) ?
C26 C25 U3 . . 178(2) ?
C65 C66 H66 . . 117.5 ?
C67 C66 H66 . . 117.5 ?
C67 C66 C65 . . 125(3) ?
C1 C2 H2 . . 119.4 ?
C3 C2 C1 . . 121(3) ?
C3 C2 H2 . . 119.4 ?
C17 C18 H18 . . 118.5 ?
C19 C18 C17 . . 123(3) ?
C19 C18 H18 . . 118.5 ?
O47 C65 U6 . . 61.1(16) ?
O47 C65 C66 . . 120(3) ?
O46 C65 U6 . . 59.2(16) ?
O46 C65 O47 . . 120(3) ?
O46 C65 C66 . . 119(3) ?
C66 C65 U6 . . 177(2) ?
C66 C67 H67 . . 117.0 ?
C66 C67 C68 . . 126(3) ?
C68 C67 H67 . . 117.0 ?
C55 C56 H56A . . 109.5 ?
C55 C56 H56B . . 109.5 ?
C55 C56 H56C . . 109.5 ?
H56A C56 H56B . . 109.5 ?
H56A C56 H56C . . 109.5 ?
H56B C56 H56C . . 109.5 ?
O57 C93 U7 . . 60.9(17) ?
O57 C93 O56 . . 123(3) ?
O57 C93 C95 . . 123(3) ?
O56 C93 U7 . . 61.8(17) ?
O56 C93 C95 . . 114(2) ?
C95 C93 U7 . . 175(2) ?
C6 C7 H7 . . 117.3 ?
C6 C7 C8 . . 125(3) ?
C8 C7 H7 . . 117.3 ?
C78 C79 H79 . . 117.7 ?
C78 C79 C80 . . 125(3) ?
C80 C79 H79 . . 117.7 ?
O65 C85 U8 . . 61.1(16) ?
O65 C85 C86 . . 120(4) ?
O64 C85 U8 . . 60.1(15) ?
O64 C85 O65 . . 121(3) ?
O64 C85 C86 . . 119(3) ?
C86 C85 U8 . . 176(2) ?
O48 C61 U6 . . 61.8(15) ?
O48 C61 O49 . . 122(3) ?
O48 C61 C62 . . 120(3) ?
O49 C61 U6 . . 60.5(16) ?
O49 C61 C62 . . 118(3) ?
C62 C61 U6 . . 178(2) ?
O60 C77 U8 . . 60.2(14) ?
O60 C77 C78 . . 121(3) ?
O61 C77 U8 . . 58.3(14) ?
O61 C77 O60 . . 118(3) ?
O61 C77 C78 . . 120(2) ?
C78 C77 U8 . . 177(2) ?
C53 C54 H54 . . 119.3 ?
C55 C54 C53 . . 121(3) ?
C55 C54 H54 . . 119.3 ?
C37 C38 H38 . . 118.4 ?
C39 C38 C37 . . 123(3) ?
C39 C38 H38 . . 118.4 ?
C45 O31 U4 . . 92(2) ?
C41 C42 H42 . . 120.6 ?
C43 C42 H42 . . 120.6 ?
C43 C42 C41 . . 119(3) ?
C79 C80 H80A . . 109.5 ?
C79 C80 H80B . . 109.5 ?
C79 C80 H80C . . 109.5 ?
H80A C80 H80B . . 109.5 ?
H80A C80 H80C . . 109.5 ?
H80B C80 H80C . . 109.5 ?
C62 C63 H63 . . 114.3 ?
C62 C63 C64 . . 131(3) ?
C64 C63 H63 . . 114.3 ?
C3 C4 H4A . . 109.5 ?
C3 C4 H4B . . 109.5 ?
C3 C4 H4C . . 109.5 ?
H4A C4 H4B . . 109.5 ?
H4A C4 H4C . . 109.5 ?
H4B C4 H4C . . 109.5 ?
O33 C41 U4 . . 59.8(15) ?
O33 C41 C42 . . 116(3) ?
O32 C41 U4 . . 59.0(15) ?
O32 C41 O33 . . 118(3) ?
O32 C41 C42 . . 126(3) ?
C42 C41 U4 . . 171(2) ?
C95 C94 H94 . . 117.9 ?
C95 C94 C96 . . 124(3) ?
C96 C94 H94 . . 117.9 ?
C90 C91 H91 . . 117.5 ?
C90 C91 C92 . . 125(3) ?
C92 C91 H91 . . 117.5 ?
O39 C57 U5 . . 57.5(16) ?
O39 C57 O40 . . 114(3) ?
O39 C57 C58 . . 125(3) ?
O40 C57 U5 . . 56.6(16) ?
O40 C57 C58 . . 121(3) ?
C58 C57 U5 . . 174(2) ?
C89 C90 H90 . . 117.6 ?
C91 C90 C89 . . 125(3) ?
C91 C90 H90 . . 117.6 ?
C19 C20 H20A . . 109.5 ?
C19 C20 H20B . . 109.5 ?
C19 C20 H20C . . 109.5 ?
H20A C20 H20B . . 109.5 ?
H20A C20 H20C . . 109.5 ?
H20B C20 H20C . . 109.5 ?
C93 C95 H95 . . 116.6 ?
C94 C95 C93 . . 127(3) ?
C94 C95 H95 . . 116.6 ?
C13 C14 H14 . . 117.8 ?
C15 C14 C13 . . 124(3) ?
C15 C14 H14 . . 117.8 ?
C5 C6 H6 . . 117.4 ?
C7 C6 C5 . . 125(3) ?
C7 C6 H6 . . 117.4 ?
C85 C86 H86 . . 115.0 ?
C85 C86 H86A . . 114.0 ?
C87A C86 C85 . . 130(4) ?
C87A C86 H86 . . 115.0 ?
C87 C86 C85 . . 132(5) ?
C87 C86 H86A . . 114.0 ?
C14 C15 H15 . . 116.7 ?
C14 C15 C16 . . 127(3) ?
C16 C15 H15 . . 116.7 ?
C22 C23 H23 . . 117.3 ?
C22 C23 C24 . . 125(4) ?
C24 C23 H23 . . 117.3 ?
C34 C35 H35 . . 116.1 ?
C34 C35 C36 . . 128(5) ?
C36 C35 H35 . . 116.1 ?
C91 C92 H92A . . 109.5 ?
C91 C92 H92B . . 109.5 ?
C91 C92 H92C . . 109.5 ?
H92A C92 H92B . . 109.5 ?
H92A C92 H92C . . 109.5 ?
H92B C92 H92C . . 109.5 ?
C42 C43 H43 . . 121.0 ?
C42 C43 C44 . . 118(3) ?
C44 C43 H43 . . 121.0 ?
U3 O23 Ba2 . . 97.7(12) ?
C29 O23 U3 . . 94(3) ?
C29 O23 Ba2 . . 124(4) ?
C61 C62 H62 . . 115.3 ?
C63 C62 C61 . . 129(3) ?
C63 C62 H62 . . 115.3 ?
O22 C29 U3 . . 60.3(16) ?
O22 C29 C30 . . 118(3) ?
O23 C29 U3 . . 61(2) ?
O23 C29 O22 . . 121(3) ?
O23 C29 C30 . . 119(4) ?
C30 C29 U3 . . 169(4) ?
C7 C8 H8A . . 109.5 ?
C7 C8 H8B . . 109.5 ?
C7 C8 H8C . . 109.5 ?
H8A C8 H8B . . 109.5 ?
H8A C8 H8C . . 109.5 ?
H8B C8 H8C . . 109.5 ?
O8 C9 U1 . . 60(3) ?
O8 C9 O7 . . 123(5) ?
O8 C9 C10 . . 120(4) ?
O7 C9 U1 . . 63(2) ?
O7 C9 C10 . . 117(4) ?
C10 C9 U1 . . 172(3) ?
H72A C72 H72B . . 109.5 ?
H72A C72 H72C . . 109.5 ?
H72B C72 H72C . . 109.5 ?
C71 C72 H72A . . 109.5 ?
C71 C72 H72B . . 109.5 ?
C71 C72 H72C . . 109.5 ?
C67 C68 H68A . . 109.5 ?
C67 C68 H68B . . 109.5 ?
C67 C68 H68C . . 109.5 ?
H68A C68 H68B . . 109.5 ?
H68A C68 H68C . . 109.5 ?
H68B C68 H68C . . 109.5 ?
C33 O25 Ba2 . . 149(4) ?
C31 C32 H32A . . 109.5 ?
C31 C32 H32B . . 109.5 ?
C31 C32 H32C . . 109.5 ?
H32A C32 H32B . . 109.5 ?
H32A C32 H32C . . 109.5 ?
H32B C32 H32C . . 109.5 ?
C70 C71 C72 . . 122(3) ?
C70 C71 H71 . . 118.9 ?
C72 C71 H71 . . 118.9 ?
Ba2 O41 H41A . . 128.4 ?
Ba2 O41 H41B . . 127.5 ?
H41A O41 H41B . . 104.1 ?
C27 C28 H28A . . 109.5 ?
C27 C28 H28B . . 109.5 ?
C27 C28 H28C . . 109.5 ?
H28A C28 H28B . . 109.5 ?
H28A C28 H28C . . 109.5 ?
H28B C28 H28C . . 109.5 ?
C63 C64 H64A . . 109.5 ?
C63 C64 H64B . . 109.5 ?
C63 C64 H64C . . 109.5 ?
H64A C64 H64B . . 109.5 ?
H64A C64 H64C . . 109.5 ?
H64B C64 H64C . . 109.5 ?
H76A C76 H76B . . 109.5 ?
H76A C76 H76C . . 109.5 ?
H76B C76 H76C . . 109.5 ?
C75 C76 H76A . . 109.5 ?
C75 C76 H76B . . 109.5 ?
C75 C76 H76C . . 109.5 ?
O45 C69 U6 . . 59.9(15) ?
O45 C69 C70 . . 122(3) ?
O44 C69 U6 . . 59.1(16) ?
O44 C69 O45 . . 119(3) ?
O44 C69 C70 . . 119(3) ?
C70 C69 U6 . . 178(3) ?
O24 C33 C34 . . 119(4) ?
O25 C33 O24 . . 114(4) ?
O25 C33 C34 . . 125(5) ?
O30 C45 U4 . . 59.4(18) ?
O30 C45 O31 . . 120(3) ?
O30 C45 C46 . . 116(4) ?
O30 C45 C46A . . 122(4) ?
O31 C45 U4 . . 60.5(18) ?
O31 C45 C46 . . 121(4) ?
O31 C45 C46A . . 119(4) ?
C46 C45 U4 . . 158(4) ?
C46A C45 U4 . . 177(3) ?
C94 C96 H96A . . 109.5 ?
C94 C96 H96B . . 109.5 ?
C94 C96 H96C . . 109.5 ?
H96A C96 H96B . . 109.5 ?
H96A C96 H96C . . 109.5 ?
H96B C96 H96C . . 109.5 ?
C35 C34 C33 . . 127(6) ?
C35 C34 H34 . . 116.6 ?
C35 C34 H34A . . 119.3 ?
C35 C34 C33A . . 121(5) ?
C33 C34 H34 . . 116.6 ?
C33A C34 H34A . . 119.3 ?
C23 C22 H22 . . 118.6 ?
C23 C22 C21 . . 123(4) ?
C21 C22 H22 . . 118.6 ?
C43 C44 H44A . . 109.5 ?
C43 C44 H44B . . 109.5 ?
C43 C44 H44C . . 109.5 ?
H44A C44 H44B . . 109.5 ?
H44A C44 H44C . . 109.5 ?
H44B C44 H44C . . 109.5 ?
O15 C21 U2 . . 60.0(18) ?
O15 C21 C22 . . 121(3) ?
O16 C21 U2 . . 56.7(17) ?
O16 C21 O15 . . 117(3) ?
O16 C21 C22 . . 122(3) ?
C22 C21 U2 . . 174(3) ?
C15 C16 H16A . . 109.5 ?
C15 C16 H16B . . 109.5 ?
C15 C16 H16C . . 109.5 ?
H16A C16 H16B . . 109.5 ?
H16A C16 H16C . . 109.5 ?
H16B C16 H16C . . 109.5 ?
C51 C52 H52A . . 109.5 ?
C51 C52 H52B . . 109.5 ?
C51 C52 H52C . . 109.5 ?
H52A C52 H52B . . 109.5 ?
H52A C52 H52C . . 109.5 ?
H52B C52 H52C . . 109.5 ?
H88A C88 H88B . . 109.5 ?
H88A C88 H88C . . 109.5 ?
H88B C88 H88C . . 109.5 ?
C87 C88 H88A . . 109.5 ?
C87 C88 H88B . . 109.5 ?
C87 C88 H88C . . 109.5 ?
C23 C24 H24A . . 109.5 ?
C23 C24 H24B . . 109.5 ?
C23 C24 H24C . . 109.5 ?
H24A C24 H24B . . 109.5 ?
H24A C24 H24C . . 109.5 ?
H24B C24 H24C . . 109.5 ?
C31 C30 C29 . . 124(4) ?
C31 C30 H30 . . 117.9 ?
C29 C30 H30 . . 117.9 ?
C35 C36 H36A . . 109.5 ?
C35 C36 H36B . . 109.5 ?
C35 C36 H36C . . 109.5 ?
H36A C36 H36B . . 109.5 ?
H36A C36 H36C . . 109.5 ?
H36B C36 H36C . . 109.5 ?
H40A C40 H40B . . 109.5 ?
H40A C40 H40C . . 109.5 ?
H40B C40 H40C . . 109.5 ?
C39 C40 H40A . . 109.5 ?
C39 C40 H40B . . 109.5 ?
C39 C40 H40C . . 109.5 ?
C38 C39 C40 . . 128(3) ?
C38 C39 H39 . . 116.1 ?
C40 C39 H39 . . 116.1 ?
H84A C84 H84B . . 109.5 ?
H84A C84 H84C . . 109.5 ?
H84B C84 H84C . . 109.5 ?
C83A C84 H84A . . 109.5 ?
C83A C84 H84B . . 109.5 ?
C83A C84 H84C . . 109.5 ?
H48A C48 H48B . . 109.5 ?
H48A C48 H48C . . 109.5 ?
H48B C48 H48C . . 109.5 ?
C47 C48 H48A . . 109.5 ?
C47 C48 H48B . . 109.5 ?
C47 C48 H48C . . 109.5 ?
C81 C82 H82 . . 116.8 ?
C83A C82 C81 . . 126(4) ?
C83A C82 H82 . . 116.8 ?
C45 C46 H46 . . 123.6 ?
C47 C46 C45 . . 113(4) ?
C47 C46 H46 . . 123.6 ?
C48 C47 H47 . . 124.7 ?
C46 C47 C48 . . 111(5) ?
C46 C47 H47 . . 124.7 ?
C12 C11 H11 . . 113.2 ?
C10 C11 H11 . . 113.2 ?
C10 C11 C12 . . 134(4) ?
C11 C12 H12A . . 109.5 ?
C11 C12 H12B . . 109.5 ?
C11 C12 H12C . . 109.5 ?
H12A C12 H12B . . 109.5 ?
H12A C12 H12C . . 109.5 ?
H12B C12 H12C . . 109.5 ?
C74 C75 C76 . . 120(5) ?
C74 C75 H75 . . 119.8 ?
C74 C75 H75A . . 118.0 ?
C74 C75 C76A . . 124(5) ?
C76 C75 H75 . . 119.8 ?
C76A C75 H75A . . 118.0 ?
C9 C10 H10 . . 115.6 ?
C11 C10 C9 . . 129(5) ?
C11 C10 H10 . . 115.6 ?
C29A O23A U3 . . 95(3) ?
O22 C29A U3 . . 61.5(16) ?
O22 C29A C30A . . 122(3) ?
O23A C29A U3 . . 60(2) ?
O23A C29A O22 . . 120(3) ?
O23A C29A C30A . . 115(4) ?
C30A C29A U3 . . 173(4) ?
C31 C30A C29A . . 121(4) ?
C31 C30A H30A . . 119.7 ?
C29A C30A H30A . . 119.7 ?
C33A O25A Ba2 . . 149(4) ?
O24 C33A C34 . . 115(4) ?
O25A C33A O24 . . 115(4) ?
O25A C33A C34 . . 124(5) ?
C45 C46A H46A . . 123.5 ?
C47A C46A C45 . . 113(4) ?
C47A C46A H46A . . 123.5 ?
C46A C47A H47A . . 123.7 ?
C46A C47A C48A . . 113(5) ?
C48A C47A H47A . . 123.7 ?
C47A C48A H48D . . 109.5 ?
C47A C48A H48E . . 109.5 ?
C47A C48A H48F . . 109.5 ?
H48D C48A H48E . . 109.5 ?
H48D C48A H48F . . 109.5 ?
H48E C48A H48F . . 109.5 ?
C60 C59 H59 . . 121.1 ?
C58 C59 H59 . . 121.1 ?
C58 C59 C60 . . 118(7) ?
C59 C60 H60A . . 109.5 ?
C59 C60 H60B . . 109.5 ?
C59 C60 H60C . . 109.5 ?
H60A C60 H60B . . 109.5 ?
H60A C60 H60C . . 109.5 ?
H60B C60 H60C . . 109.5 ?
C58 C59A H59A . . 119.9 ?
C58 C59A C60A . . 120(7) ?
C60A C59A H59A . . 119.9 ?
C57 C58 H58 . . 116.5 ?
C57 C58 H58A . . 120.9 ?
C59 C58 C57 . . 127(5) ?
C59 C58 H58 . . 116.5 ?
C59A C58 C57 . . 118(5) ?
C59A C58 H58A . . 120.9 ?
C59A C60A H60D . . 109.4 ?
C59A C60A H60E . . 109.5 ?
C59A C60A H60F . . 109.5 ?
H60D C60A H60E . . 109.5 ?
H60D C60A H60F . . 109.5 ?
H60E C60A H60F . . 109.5 ?
C75 C76A H76D . . 109.5 ?
C75 C76A H76E . . 109.5 ?
C75 C76A H76F . . 109.5 ?
H76D C76A H76E . . 109.5 ?
H76D C76A H76F . . 109.5 ?
H76E C76A H76F . . 109.5 ?
C86 C87A H87A . . 119.0 ?
C86 C87A C88A . . 122(6) ?
C88A C87A H87A . . 119.0 ?
C86 C87 C88 . . 117(6) ?
C86 C87 H87 . . 121.7 ?
C88 C87 H87 . . 121.7 ?
C87A C88A H88D . . 109.5 ?
C87A C88A H88E . . 109.5 ?
C87A C88A H88F . . 109.5 ?
H88D C88A H88E . . 109.5 ?
H88D C88A H88F . . 109.5 ?
H88E C88A H88F . . 109.5 ?
C84 C83A H83A . . 107.7 ?
C82 C83A C84 . . 145(5) ?
C82 C83A H83A . . 107.7 ?
C82 C83A H83B . . 119.2 ?
C82 C83A C84A . . 122(5) ?
C84A C83A H83B . . 119.2 ?
C83A C84A H84D . . 109.5 ?
C83A C84A H84E . . 109.5 ?
C83A C84A H84F . . 109.5 ?
H84D C84A H84E . . 109.5 ?
H84D C84A H84F . . 109.5 ?
H84E C84A H84F . . 109.5 ?
Ba4 O69 H69A . . 125.9 ?
Ba4 O69 H69B . . 126.8 ?
H69A O69 H69B . . 104.4 ?
Ba4 O68 H68D . . 114.8 ?
Ba4 O68 H68E . . 116.3 ?
H68D O68 H68E . . 97.4 ?

loop_
_geom_bond_atom_site_label_1
_geom_bond_atom_site_label_2
_geom_bond_site_symmetry_2
_geom_bond_distance
_geom_bond_publ_flag
U7 O54 . 2.495(15) ?
U7 O53 . 2.484(18) ?
U7 O55 . 2.439(17) ?
U7 O57 . 2.432(18) ?
U7 O56 . 2.45(2) ?
U7 O50 . 1.753(5) ?
U7 O51 . 1.759(15) ?
U7 O52 . 2.438(19) ?
U7 C89 . 2.85(3) ?
U7 C73 . 2.84(3) ?
U7 C93 . 2.78(3) ?
U6 Ba3 . 4.437(2) ?
U6 O45 . 2.464(16) ?
U6 O48 . 2.506(17) ?
U6 O47 . 2.465(18) ?
U6 O46 . 2.424(18) ?
U6 O43 . 1.74(2) ?
U6 O44 . 2.447(19) ?
U6 O42 . 1.737(16) ?
U6 O49 . 2.48(2) ?
U6 C65 . 2.81(3) ?
U6 C61 . 2.84(3) ?
U6 C69 . 2.84(3) ?
U5 Ba3 . 4.418(2) ?
U5 O38 . 2.428(17) ?
U5 O35 . 2.465(17) ?
U5 O00O . 1.742(17) ?
U5 O37 . 2.503(17) ?
U5 O36 . 2.487(18) ?
U5 O39 . 2.45(2) ?
U5 O016 . 1.749(18) ?
U5 O40 . 2.435(18) ?
U5 C53 . 2.86(3) ?
U5 C49 . 2.88(3) ?
U5 C57 . 2.89(3) ?
U3 O22 . 2.518(17) ?
U3 O21 . 2.46(2) ?
U3 O20 . 2.48(2) ?
U3 O19 . 2.458(18) ?
U3 O18 . 1.752(5) ?
U3 O17 . 1.75(2) ?
U3 O24 . 2.28(2) ?
U3 C25 . 2.91(3) ?
U3 O23 . 2.53(3) ?
U3 C29 . 2.90(4) ?
U3 O23A . 2.48(3) ?
U3 C29A . 2.86(4) ?
U4 Ba2 . 3.938(3) ?
U4 O29 . 2.456(17) ?
U4 O28 . 2.445(18) ?
U4 O33 . 2.486(19) ?
U4 O32 . 2.472(19) ?
U4 O30 . 2.41(2) ?
U4 O26 . 1.751(5) ?
U4 C37 . 2.84(3) ?
U4 O31 . 2.43(2) ?
U4 C41 . 2.87(3) ?
U4 C45 . 2.79(3) ?
U4 O27 . 1.72(2) ?
U1 O3 . 2.48(2) ?
U1 O2 . 1.764(14) ?
U1 O4 . 2.469(18) ?
U1 O8 . 2.46(2) ?
U1 O5 . 2.481(19) ?
U1 O6 . 2.46(2) ?
U1 O7 . 2.52(2) ?
U1 O1 . 1.77(2) ?
U1 C5 . 2.91(3) ?
U1 C1 . 2.89(3) ?
U1 C9 . 2.83(5) ?
U2 Ba1 . 4.427(2) ?
U2 O12 . 2.477(18) ?
U2 O10 . 1.744(17) ?
U2 O13 . 2.50(2) ?
U2 O14 . 2.49(2) ?
U2 O11 . 2.45(2) ?
U2 O15 . 2.46(2) ?
U2 O16 . 2.394(19) ?
U2 O9 . 1.78(2) ?
U2 C17 . 2.91(3) ?
U2 C13 . 2.83(3) ?
U2 C21 . 2.84(4) ?
U8 Ba4 . 4.137(3) ?
U8 O60 . 2.494(17) ?
U8 O65 . 2.48(2) ?
U8 O64 . 2.462(19) ?
U8 O61 . 2.453(18) ?
U8 O62 . 2.46(2) ?
U8 O63 . 2.49(2) ?
U8 C81 . 2.92(4) ?
U8 C85 . 2.83(3) ?
U8 C77 . 2.87(3) ?
U8 O58 . 1.726(15) ?
U8 O59 . 1.740(5) ?
Ba3 O54 . 2.80(2) ?
Ba3 O60 . 2.746(17) ?
Ba3 O48 . 2.757(18) ?
Ba3 O37 . 2.747(18) ?
Ba3 O53 . 2.739(17) ?
Ba3 O47 . 2.707(16) ?
Ba3 O65 . 2.80(2) ?
Ba3 O36 . 2.758(19) ?
Ba1 O12 . 2.673(18) ?
Ba1 O22 . 2.762(19) ?
Ba1 O13 . 2.719(18) ?
Ba1 O21 . 2.732(19) ?
Ba1 O28 . 2.761(18) ?
Ba1 O4 . 2.72(2) ?
Ba1 O5 . 2.764(18) ?
Ba1 O33 . 2.78(2) ?
Ba2 O35 . 2.88(2) ?
Ba2 O29 . 3.13(3) ?
Ba2 O40 . 2.77(2) ?
Ba2 O18 . 2.920(18) ?
Ba2 O30 . 3.06(2) ?
Ba2 O26 . 2.861(19) ?
Ba2 O23 . 3.08(4) ?
Ba2 O25 . 2.61(3) ?
Ba2 O41 . 2.77(3) ?
Ba2 O25A . 2.61(4) ?
Ba4 O66 . 2.137(17) ?
Ba4 H66A . 2.9349 ?
Ba4 H66B . 2.7837 ?
Ba4 O67 . 2.59(2) ?
Ba4 O64 . 2.97(3) ?
Ba4 O50 . 3.187(12) ?
Ba4 O63 . 2.76(3) ?
Ba4 O7 1_666 3.09(2) ?
Ba4 O69 . 2.55(5) ?
Ba4 O68 . 2.76(4) ?
O66 H66A . 1.0503 ?
O66 H66B . 1.0499 ?
O54 C73 . 1.27(3) ?
O60 C77 . 1.28(3) ?
O45 C69 . 1.26(4) ?
O12 C13 . 1.31(4) ?
O22 C29 . 1.31(4) ?
O22 C29A . 1.31(4) ?
O38 C53 . 1.26(3) ?
O48 C61 . 1.25(4) ?
O13 C17 . 1.27(3) ?
O35 C49 . 1.35(3) ?
O21 C25 . 1.27(3) ?
O37 C53 . 1.28(3) ?
O53 C89 . 1.23(3) ?
O47 C65 . 1.26(3) ?
O3 C1 . 1.26(3) ?
O67 H67A . 1.0501 ?
O67 H67B . 1.0452 ?
O29 C37 . 1.30(4) ?
O65 C85 . 1.29(3) ?
O46 C65 . 1.25(3) ?
O55 C73 . 1.26(3) ?
O36 C49 . 1.21(3) ?
O64 C85 . 1.22(4) ?
O57 C93 . 1.21(3) ?
O39 C57 . 1.26(3) ?
O44 C69 . 1.25(3) ?
O14 C17 . 1.25(3) ?
O56 C93 . 1.27(3) ?
O11 C13 . 1.24(3) ?
O28 C37 . 1.27(3) ?
O49 C61 . 1.27(4) ?
O40 C57 . 1.26(3) ?
O4 C1 . 1.32(3) ?
O8 C9 . 1.18(4) ?
O61 C77 . 1.26(3) ?
O5 C5 . 1.31(3) ?
O20 C25 . 1.22(3) ?
O19 H19A . 1.0664 ?
O19 H19B . 1.0674 ?
O62 C81 . 1.29(4) ?
O33 C41 . 1.33(3) ?
O63 C81 . 1.30(4) ?
O6 C5 . 1.26(3) ?
O52 C89 . 1.26(3) ?
O15 C21 . 1.29(4) ?
O32 C41 . 1.26(4) ?
O30 C45 . 1.24(4) ?
O7 C9 . 1.30(5) ?
C74 H74 . 0.9500 ?
C74 C73 . 1.46(4) ?
C74 C75 . 1.22(5) ?
O16 C21 . 1.27(4) ?
C53 C54 . 1.45(4) ?
C5 C6 . 1.44(4) ?
C89 C90 . 1.43(4) ?
C70 H70 . 0.9500 ?
C70 C71 . 1.26(4) ?
C70 C69 . 1.50(4) ?
C37 C38 . 1.46(4) ?
C51 H51 . 0.9500 ?
C51 C50 . 1.30(4) ?
C51 C52 . 1.46(4) ?
C17 C18 . 1.50(4) ?
C19 H19 . 0.9500 ?
C19 C18 . 1.29(4) ?
C19 C20 . 1.48(4) ?
C49 C50 . 1.40(4) ?
C31 H31 . 0.9500 ?
C31 H31A . 0.9500 ?
C31 C32 . 1.52(4) ?
C31 C30 . 1.25(4) ?
C31 C30A . 1.23(4) ?
C13 C14 . 1.55(4) ?
C1 C2 . 1.47(4) ?
C78 H78 . 0.9500 ?
C78 C79 . 1.31(3) ?
C78 C77 . 1.44(4) ?
C27 H27 . 0.9500 ?
C27 C26 . 1.26(3) ?
C27 C28 . 1.48(4) ?
O24 C33 . 1.34(4) ?
O24 C33A . 1.33(4) ?
C3 H3 . 0.9500 ?
C3 C2 . 1.34(4) ?
C3 C4 . 1.49(4) ?
C50 H50 . 0.9500 ?
C26 H26 . 0.9500 ?
C26 C25 . 1.44(4) ?
C55 H55 . 0.9500 ?
C55 C56 . 1.48(4) ?
C55 C54 . 1.34(4) ?
C81 C82 . 1.47(5) ?
C66 H66 . 0.9500 ?
C66 C65 . 1.51(4) ?
C66 C67 . 1.32(4) ?
C2 H2 . 0.9500 ?
C18 H18 . 0.9500 ?
C67 H67 . 0.9500 ?
C67 C68 . 1.45(4) ?
C56 H56A . 0.9800 ?
C56 H56B . 0.9800 ?
C56 H56C . 0.9800 ?
C93 C95 . 1.55(4) ?
C7 H7 . 0.9500 ?
C7 C6 . 1.36(4) ?
C7 C8 . 1.44(4) ?
C79 H79 . 0.9500 ?
C79 C80 . 1.47(4) ?
C85 C86 . 1.47(4) ?
C61 C62 . 1.50(4) ?
C54 H54 . 0.9500 ?
C38 H38 . 0.9500 ?
C38 C39 . 1.27(4) ?
O31 C45 . 1.27(4) ?
C42 H42 . 0.9500 ?
C42 C41 . 1.48(4) ?
C42 C43 . 1.35(4) ?
C80 H80A . 0.9800 ?
C80 H80B . 0.9800 ?
C80 H80C . 0.9800 ?
C63 H63 . 0.9500 ?
C63 C62 . 1.25(4) ?
C63 C64 . 1.50(4) ?
C4 H4A . 0.9800 ?
C4 H4B . 0.9800 ?
C4 H4C . 0.9800 ?
C94 H94 . 0.9500 ?
C94 C95 . 1.25(4) ?
C94 C96 . 1.53(5) ?
C91 H91 . 0.9500 ?
C91 C90 . 1.35(4) ?
C91 C92 . 1.49(5) ?
C57 C58 . 1.45(5) ?
C90 H90 . 0.9500 ?
C20 H20A . 0.9800 ?
C20 H20B . 0.9800 ?
C20 H20C . 0.9800 ?
C95 H95 . 0.9500 ?
C14 H14 . 0.9500 ?
C14 C15 . 1.28(4) ?
C6 H6 . 0.9500 ?
C86 H86 . 0.9500 ?
C86 H86A . 0.9500 ?
C86 C87A . 1.20(2) ?
C86 C87 . 1.20(2) ?
C15 H15 . 0.9500 ?
C15 C16 . 1.40(4) ?
C23 H23 . 0.9500 ?
C23 C22 . 1.25(4) ?
C23 C24 . 1.53(4) ?
C35 H35 . 0.9500 ?
C35 C34 . 1.27(6) ?
C35 C36 . 1.45(5) ?
C92 H92A . 0.9800 ?
C92 H92B . 0.9800 ?
C92 H92C . 0.9800 ?
C43 H43 . 0.9500 ?
C43 C44 . 1.50(4) ?
O23 C29 . 1.24(4) ?
C62 H62 . 0.9500 ?
C29 C30 . 1.55(5) ?
C8 H8A . 0.9800 ?
C8 H8B . 0.9800 ?
C8 H8C . 0.9800 ?
C9 C10 . 1.49(6) ?
C72 H72A . 0.9800 ?
C72 H72B . 0.9800 ?
C72 H72C . 0.9800 ?
C72 C71 . 1.56(4) ?
C68 H68A . 0.9800 ?
C68 H68B . 0.9800 ?
C68 H68C . 0.9800 ?
O25 C33 . 1.23(4) ?
C32 H32A . 0.9800 ?
C32 H32B . 0.9800 ?
C32 H32C . 0.9800 ?
C71 H71 . 0.9500 ?
O41 H41A . 1.0499 ?
O41 H41B . 1.0500 ?
C28 H28A . 0.9800 ?
C28 H28B . 0.9800 ?
C28 H28C . 0.9800 ?
C64 H64A . 0.9800 ?
C64 H64B . 0.9800 ?
C64 H64C . 0.9800 ?
C76 H76A . 0.9800 ?
C76 H76B . 0.9800 ?
C76 H76C . 0.9800 ?
C76 C75 . 1.58(6) ?
C33 C34 . 1.41(6) ?
C45 C46 . 1.57(4) ?
C45 C46A . 1.57(4) ?
C96 H96A . 0.9800 ?
C96 H96B . 0.9800 ?
C96 H96C . 0.9800 ?
C34 H34 . 0.9500 ?
C34 H34A . 0.9500 ?
C34 C33A . 1.47(6) ?
C22 H22 . 0.9500 ?
C22 C21 . 1.48(5) ?
C44 H44A . 0.9800 ?
C44 H44B . 0.9800 ?
C44 H44C . 0.9800 ?
C16 H16A . 0.9800 ?
C16 H16B . 0.9800 ?
C16 H16C . 0.9800 ?
C52 H52A . 0.9800 ?
C52 H52B . 0.9800 ?
C52 H52C . 0.9800 ?
C88 H88A . 0.9800 ?
C88 H88B . 0.9800 ?
C88 H88C . 0.9800 ?
C88 C87 . 1.51(2) ?
C24 H24A . 0.9800 ?
C24 H24B . 0.9800 ?
C24 H24C . 0.9800 ?
C30 H30 . 0.9500 ?
C36 H36A . 0.9800 ?
C36 H36B . 0.9800 ?
C36 H36C . 0.9800 ?
C40 H40A . 0.9800 ?
C40 H40B . 0.9800 ?
C40 H40C . 0.9800 ?
C40 C39 . 1.52(4) ?
C39 H39 . 0.9500 ?
C84 H84A . 0.9800 ?
C84 H84B . 0.9800 ?
C84 H84C . 0.9800 ?
C84 C83A . 1.51(2) ?
C48 H48A . 0.9800 ?
C48 H48B . 0.9800 ?
C48 H48C . 0.9800 ?
C48 C47 . 1.58(4) ?
C82 H82 . 0.9500 ?
C82 C83A . 1.230(19) ?
C46 H46 . 0.9500 ?
C46 C47 . 1.46(6) ?
C47 H47 . 0.9500 ?
C11 H11 . 0.9500 ?
C11 C12 . 1.49(5) ?
C11 C10 . 1.24(5) ?
C12 H12A . 0.9800 ?
C12 H12B . 0.9800 ?
C12 H12C . 0.9800 ?
C75 H75 . 0.9500 ?
C75 H75A . 0.9500 ?
C75 C76A . 1.53(6) ?
C10 H10 . 0.9500 ?
O23A C29A . 1.25(4) ?
C29A C30A . 1.56(5) ?
C30A H30A . 0.9500 ?
O25A C33A . 1.23(4) ?
C46A H46A . 0.9500 ?
C46A C47A . 1.45(6) ?
C47A H47A . 0.9500 ?
C47A C48A . 1.58(4) ?
C48A H48D . 0.9800 ?
C48A H48E . 0.9800 ?
C48A H48F . 0.9800 ?
C59 H59 . 0.9500 ?
C59 C60 . 1.52(9) ?
C59 C58 . 1.16(7) ?
C60 H60A . 0.9800 ?
C60 H60B . 0.9800 ?
C60 H60C . 0.9800 ?
C59A H59A . 0.9500 ?
C59A C58 . 1.20(2) ?
C59A C60A . 1.60(11) ?
C58 H58 . 0.9500 ?
C58 H58A . 0.9500 ?
C60A H60D . 0.9800 ?
C60A H60E . 0.9800 ?
C60A H60F . 0.9800 ?
C76A H76D . 0.9800 ?
C76A H76E . 0.9800 ?
C76A H76F . 0.9800 ?
C87A H87A . 0.9500 ?
C87A C88A . 1.51(2) ?
C87 H87 . 0.9500 ?
C88A H88D . 0.9800 ?
C88A H88E . 0.9800 ?
C88A H88F . 0.9800 ?
C83A H83A . 0.9500 ?
C83A H83B . 0.9500 ?
C83A C84A . 1.51(2) ?
C84A H84D . 0.9800 ?
C84A H84E . 0.9800 ?
C84A H84F . 0.9800 ?
O69 H69A . 1.0416 ?
O69 H69B . 1.0375 ?
O68 H68D . 1.0594 ?
O68 H68E . 1.0544 ?

loop_
_geom_torsion_atom_site_label_1
_geom_torsion_atom_site_label_2
_geom_torsion_atom_site_label_3
_geom_torsion_atom_site_label_4
_geom_torsion_site_symmetry_1
_geom_torsion_site_symmetry_2
_geom_torsion_site_symmetry_3
_geom_torsion_site_symmetry_4
_geom_torsion
_geom_torsion_publ_flag
U7 O54 C73 O55 . . . . 0(3) ?
U7 O54 C73 C74 . . . . 174(3) ?
U7 O53 C89 O52 . . . . 4(3) ?
U7 O53 C89 C90 . . . . -172(3) ?
U7 O55 C73 O54 . . . . 0(3) ?
U7 O55 C73 C74 . . . . -175(2) ?
U7 O57 C93 O56 . . . . 1(3) ?
U7 O57 C93 C95 . . . . 177(3) ?
U7 O56 C93 O57 . . . . -1(3) ?
U7 O56 C93 C95 . . . . -177(2) ?
U7 O52 C89 O53 . . . . -5(3) ?
U7 O52 C89 C90 . . . . 172(3) ?
U6 O45 C69 O44 . . . . 4(3) ?
U6 O45 C69 C70 . . . . 180(3) ?
U6 O48 C61 O49 . . . . 5(3) ?
U6 O48 C61 C62 . . . . 179(2) ?
U6 O47 C65 O46 . . . . 7(3) ?
U6 O47 C65 C66 . . . . 177(2) ?
U6 O46 C65 O47 . . . . -8(3) ?
U6 O46 C65 C66 . . . . -177(2) ?
U6 O44 C69 O45 . . . . -4(3) ?
U6 O44 C69 C70 . . . . -180(2) ?
U6 O49 C61 O48 . . . . -5(3) ?
U6 O49 C61 C62 . . . . -180(2) ?
U5 O38 C53 O37 . . . . 0(3) ?
U5 O38 C53 C54 . . . . 180(2) ?
U5 O35 C49 O36 . . . . -9(2) ?
U5 O35 C49 C50 . . . . 172(2) ?
U5 O37 C53 O38 . . . . 0(3) ?
U5 O37 C53 C54 . . . . -180(2) ?
U5 O36 C49 O35 . . . . 9(2) ?
U5 O36 C49 C50 . . . . -172(2) ?
U5 O39 C57 O40 . . . . -5(3) ?
U5 O39 C57 C58 . . . . 174(3) ?
U5 O40 C57 O39 . . . . 5(3) ?
U5 O40 C57 C58 . . . . -174(2) ?
U3 O22 C29 O23 . . . . 1(7) ?
U3 O22 C29 C30 . . . . 167(5) ?
U3 O22 C29A O23A . . . . 14(6) ?
U3 O22 C29A C30A . . . . 173(6) ?
U3 O21 C25 O20 . . . . -1(3) ?
U3 O21 C25 C26 . . . . 178(2) ?
U3 O20 C25 O21 . . . . 1(3) ?
U3 O20 C25 C26 . . . . -178(3) ?
U3 O24 C33 O25 . . . . -10(9) ?
U3 O24 C33 C34 . . . . -177(3) ?
U3 O24 C33A C34 . . . . 174(3) ?
U3 O24 C33A O25A . . . . 20(9) ?
U3 O23 C29 O22 . . . . -1(7) ?
U3 O23 C29 C30 . . . . -167(5) ?
U3 C29 C30 C31 . . . . 71(16) ?
U3 O23A C29A O22 . . . . -14(6) ?
U3 O23A C29A C30A . . . . -175(5) ?
U4 O29 C37 O28 . . . . 16(3) ?
U4 O29 C37 C38 . . . . -166(3) ?
U4 O28 C37 O29 . . . . -16(3) ?
U4 O28 C37 C38 . . . . 166(2) ?
U4 O33 C41 O32 . . . . -8(3) ?
U4 O33 C41 C42 . . . . 171(2) ?
U4 O32 C41 O33 . . . . 8(3) ?
U4 O32 C41 C42 . . . . -171(3) ?
U4 O30 C45 O31 . . . . -6(4) ?
U4 O30 C45 C46 . . . . 155(4) ?
U4 O30 C45 C46A . . . . 176(4) ?
U4 C37 C38 C39 . . . . -112(11) ?
U4 O31 C45 O30 . . . . 6(4) ?
U4 O31 C45 C46 . . . . -154(5) ?
U4 O31 C45 C46A . . . . -176(4) ?
U4 C45 C46 C47 . . . . -89(11) ?
U1 O3 C1 O4 . . . . 2(2) ?
U1 O3 C1 C2 . . . . -178(2) ?
U1 O4 C1 O3 . . . . -2(2) ?
U1 O4 C1 C2 . . . . 178(2) ?
U1 O8 C9 O7 . . . . -6(4) ?
U1 O8 C9 C10 . . . . 171(4) ?
U1 O5 C5 O6 . . . . 3(3) ?
U1 O5 C5 C6 . . . . -173(2) ?
U1 O6 C5 O5 . . . . -3(3) ?
U1 O6 C5 C6 . . . . 173(3) ?
U1 O7 C9 O8 . . . . 6(4) ?
U1 O7 C9 C10 . . . . -171(4) ?
U2 O12 C13 O11 . . . . -4(3) ?
U2 O12 C13 C14 . . . . 173(2) ?
U2 O13 C17 O14 . . . . 2(3) ?
U2 O13 C17 C18 . . . . 180(2) ?
U2 O14 C17 O13 . . . . -2(3) ?
U2 O14 C17 C18 . . . . -180(2) ?
U2 O11 C13 O12 . . . . 4(3) ?
U2 O11 C13 C14 . . . . -173(3) ?
U2 O15 C21 O16 . . . . 3(3) ?
U2 O15 C21 C22 . . . . -174(3) ?
U2 O16 C21 O15 . . . . -4(4) ?
U2 O16 C21 C22 . . . . 174(3) ?
U8 O60 C77 O61 . . . . 5(3) ?
U8 O60 C77 C78 . . . . 176(3) ?
U8 O65 C85 O64 . . . . -1(3) ?
U8 O65 C85 C86 . . . . 176(3) ?
U8 O64 C85 O65 . . . . 1(3) ?
U8 O64 C85 C86 . . . . -176(3) ?
U8 O61 C77 O60 . . . . -5(3) ?
U8 O61 C77 C78 . . . . -177(3) ?
U8 O62 C81 O63 . . . . 0(4) ?
U8 O62 C81 C82 . . . . 175(3) ?
U8 O63 C81 O62 . . . . 0(3) ?
U8 O63 C81 C82 . . . . -175(3) ?
Ba3 O54 C73 U7 . . . . 156(3) ?
Ba3 O54 C73 O55 . . . . 156(2) ?
Ba3 O54 C73 C74 . . . . -30(5) ?
Ba3 O60 C77 U8 . . . . -157(4) ?
Ba3 O60 C77 O61 . . . . -153(3) ?
Ba3 O60 C77 C78 . . . . 19(6) ?
Ba3 O48 C61 U6 . . . . -154(4) ?
Ba3 O48 C61 O49 . . . . -149(2) ?
Ba3 O48 C61 C62 . . . . 25(5) ?
Ba3 O37 C53 U5 . . . . 157(3) ?
Ba3 O37 C53 O38 . . . . 157(2) ?
Ba3 O37 C53 C54 . . . . -23(5) ?
Ba3 O53 C89 U7 . . . . -167(3) ?
Ba3 O53 C89 O52 . . . . -163(2) ?
Ba3 O53 C89 C90 . . . . 21(5) ?
Ba3 O47 C65 U6 . . . . 156(4) ?
Ba3 O47 C65 O46 . . . . 164(2) ?
Ba3 O47 C65 C66 . . . . -27(5) ?
Ba3 O65 C85 U8 . . . . 135(3) ?
Ba3 O65 C85 O64 . . . . 134(3) ?
Ba3 O65 C85 C86 . . . . -50(5) ?
Ba3 O36 C49 U5 . . . . -161(4) ?
Ba3 O36 C49 O35 . . . . -152(2) ?
Ba3 O36 C49 C50 . . . . 27(5) ?
Ba1 O12 C13 U2 . . . . -171(4) ?
Ba1 O12 C13 O11 . . . . -176(2) ?
Ba1 O12 C13 C14 . . . . 2(5) ?
Ba1 O22 C29 U3 . . . . 129(3) ?
Ba1 O22 C29 O23 . . . . 130(5) ?
Ba1 O22 C29 C30 . . . . -64(7) ?
Ba1 O22 C29A U3 . . . . 157(6) ?
Ba1 O22 C29A O23A . . . . 171(3) ?
Ba1 O22 C29A C30A . . . . -30(11) ?
Ba1 O13 C17 U2 . . . . 175(4) ?
Ba1 O13 C17 O14 . . . . 177(2) ?
Ba1 O13 C17 C18 . . . . -5(5) ?
Ba1 O21 C25 U3 . . . . -156(3) ?
Ba1 O21 C25 O20 . . . . -157(2) ?
Ba1 O21 C25 C26 . . . . 22(4) ?
Ba1 O28 C37 U4 . . . . 150(3) ?
Ba1 O28 C37 O29 . . . . 134(3) ?
Ba1 O28 C37 C38 . . . . -44(5) ?
Ba1 O4 C1 U1 . . . . 169(3) ?
Ba1 O4 C1 O3 . . . . 167.0(18) ?
Ba1 O4 C1 C2 . . . . -13(4) ?
Ba1 O5 C5 U1 . . . . -161(3) ?
Ba1 O5 C5 O6 . . . . -157(2) ?
Ba1 O5 C5 C6 . . . . 26(5) ?
Ba1 O33 C41 U4 . . . . -143(3) ?
Ba1 O33 C41 O32 . . . . -151(2) ?
Ba1 O33 C41 C42 . . . . 28(5) ?
Ba2 O35 C49 U5 . . . . 171(4) ?
Ba2 O35 C49 O36 . . . . 162(3) ?
Ba2 O35 C49 C50 . . . . -17(5) ?
Ba2 O29 C37 U4 . . . . -91.0(17) ?
Ba2 O29 C37 O28 . . . . -75(3) ?
Ba2 O29 C37 C38 . . . . 103(3) ?
Ba2 O40 C57 U5 . . . . -154(3) ?
Ba2 O40 C57 O39 . . . . -149(2) ?
Ba2 O40 C57 C58 . . . . 32(5) ?
Ba2 O30 C45 U4 . . . . 96(3) ?
Ba2 O30 C45 O31 . . . . 90(4) ?
Ba2 O30 C45 C46 . . . . -109(5) ?
Ba2 O30 C45 C46A . . . . -88(5) ?
Ba2 O23 C29 U3 . . . . -102(3) ?
Ba2 O23 C29 O22 . . . . -103(6) ?
Ba2 O23 C29 C30 . . . . 91(6) ?
Ba2 O25 C33 O24 . . . . -27(12) ?
Ba2 O25 C33 C34 . . . . 139(6) ?
Ba2 O25A C33A O24 . . . . 24(13) ?
Ba2 O25A C33A C34 . . . . -128(7) ?
Ba4 O64 C85 U8 . . . . -108(3) ?
Ba4 O64 C85 O65 . . . . -107(3) ?
Ba4 O64 C85 C86 . . . . 76(4) ?
Ba4 O63 C81 U8 . . . . 116(3) ?
Ba4 O63 C81 O62 . . . . 116(3) ?
Ba4 O63 C81 C82 . . . . -58(5) ?
Ba4 O7 C9 U1 1_444 . . . 179.9(18) ?
Ba4 O7 C9 O8 1_444 . . . -174(3) ?
Ba4 O7 C9 C10 1_444 . . . 9(5) ?
O54 U7 O50 Ba4 . . . . -88.9(16) ?
O12 C13 C14 C15 . . . . -173(3) ?
O22 U3 O18 Ba2 . . . . -79.0(11) ?
O22 C29 C30 C31 . . . . -9(9) ?
O22 C29A C30A C31 . . . . 15(11) ?
O38 C53 C54 C55 . . . . -6(4) ?
O48 C61 C62 C63 . . . . 177(3) ?
O13 C17 C18 C19 . . . . 174(3) ?
O35 C49 C50 C51 . . . . -164(3) ?
O21 U3 O18 Ba2 . . . . -143.3(11) ?
O37 C53 C54 C55 . . . . 174(3) ?
O53 U7 O50 Ba4 . . . . -154.6(15) ?
O53 C89 C90 C91 . . . . -177(3) ?
O3 C1 C2 C3 . . . . -5(4) ?
O29 U4 O26 Ba2 . . . . -34.6(9) ?
O29 C37 C38 C39 . . . . -5(5) ?
O65 C85 C86 C87A . . . . 165(5) ?
O65 C85 C86 C87 . . . . -19(7) ?
O55 U7 O50 Ba4 . . . . -36.2(16) ?
O36 C49 C50 C51 . . . . 17(5) ?
O64 C85 C86 C87A . . . . -18(7) ?
O64 C85 C86 C87 . . . . 157(6) ?
O57 U7 O50 Ba4 . . . . 85.8(16) ?
O57 C93 C95 C94 . . . . 180(3) ?
O39 C57 C58 C59 . . . . -171(5) ?
O39 C57 C58 C59A . . . . 0(6) ?
O14 C17 C18 C19 . . . . -8(5) ?
O56 U7 O50 Ba4 . . . . 33.0(16) ?
O56 C93 C95 C94 . . . . -4(5) ?
O11 C13 C14 C15 . . . . 4(5) ?
O28 U4 O26 Ba2 . . . . -87.6(9) ?
O28 C37 C38 C39 . . . . 174(3) ?
O49 C61 C62 C63 . . . . -9(5) ?
O40 C57 C58 C59 . . . . 8(7) ?
O40 C57 C58 C59A . . . . 179(5) ?
O4 C1 C2 C3 . . . . 176(3) ?
O8 C9 C10 C11 . . . . -20(8) ?
O5 C5 C6 C7 . . . . -160(3) ?
O20 U3 O18 Ba2 . . . . 166.5(11) ?
O19 U3 O18 Ba2 . . . . 103.2(11) ?
O62 C81 C82 C83A . . . . 8(8) ?
O33 U4 O26 Ba2 . . . . -154.6(10) ?
O63 C81 C82 C83A . . . . -178(5) ?
O6 C5 C6 C7 . . . . 23(5) ?
O52 U7 O50 Ba4 . . . . 153.7(16) ?
O52 C89 C90 C91 . . . . 7(5) ?
O32 U4 O26 Ba2 . . . . 152.3(10) ?
O30 U4 O26 Ba2 . . . . 32.3(9) ?
O30 C45 C46 C47 . . . . -161(7) ?
O30 C45 C46A C47A . . . . -123(6) ?
O7 C9 C10 C11 . . . . 157(5) ?
C89 U7 O50 Ba4 . . . . 179.9(16) ?
C73 U7 O50 Ba4 . . . . -62.4(17) ?
C73 C74 C75 C76 . . . . 168(4) ?
C73 C74 C75 C76A . . . . -166(5) ?
C37 U4 O26 Ba2 . . . . -61.1(11) ?
C37 C38 C39 C40 . . . . 176(4) ?
C13 C14 C15 C16 . . . . 177(3) ?
C27 C26 C25 O21 . . . . -178(3) ?
C27 C26 C25 O20 . . . . 1(5) ?
O24 U3 O18 Ba2 . . . . 37.2(12) ?
O24 C33 C34 C35 . . . . -17(10) ?
C81 C82 C83A C84 . . . . 152(8) ?
C81 C82 C83A C84A . . . . 178(5) ?
C25 U3 O18 Ba2 . . . . -168.9(12) ?
C65 C66 C67 C68 . . . . 179(3) ?
C67 C66 C65 O47 . . . . -169(3) ?
C67 C66 C65 O46 . . . . 0(5) ?
C56 C55 C54 C53 . . . . -175(3) ?
C93 U7 O50 Ba4 . . . . 60.1(16) ?
C79 C78 C77 O60 . . . . 179(3) ?
C79 C78 C77 O61 . . . . -9(5) ?
C85 C86 C87A C88A . . . . -178(5) ?
C85 C86 C87 C88 . . . . -170(5) ?
C77 C78 C79 C80 . . . . -180(3) ?
O31 U4 O26 Ba2 . . . . 84.1(11) ?
O31 C45 C46 C47 . . . . -1(10) ?
O31 C45 C46A C47A . . . . 59(8) ?
C4 C3 C2 C1 . . . . 179(3) ?
C41 U4 O26 Ba2 . . . . 178.0(11) ?
C41 C42 C43 C44 . . . . 179(3) ?
C20 C19 C18 C17 . . . . 175(3) ?
C23 C22 C21 O15 . . . . 12(6) ?
C23 C22 C21 O16 . . . . -165(4) ?
C35 C34 C33A O24 . . . . 46(8) ?
C35 C34 C33A O25A . . . . -163(6) ?
C92 C91 C90 C89 . . . . 180(3) ?
C43 C42 C41 O33 . . . . 178(3) ?
C43 C42 C41 O32 . . . . -3(5) ?
O23 U3 O18 Ba2 . . . . -29.0(12) ?
O23 C29 C30 C31 . . . . 158(6) ?
C29 U3 O18 Ba2 . . . . -54.0(13) ?
C8 C7 C6 C5 . . . . 179(3) ?
O25 C33 C34 C35 . . . . 177(6) ?
C32 C31 C30 C29 . . . . -176(4) ?
C32 C31 C30A C29A . . . . 175(5) ?
C71 C70 C69 O45 . . . . 1(5) ?
C71 C70 C69 O44 . . . . 176(3) ?
C28 C27 C26 C25 . . . . 178(3) ?
C64 C63 C62 C61 . . . . 180(3) ?
C69 C70 C71 C72 . . . . -179(3) ?
C45 U4 O26 Ba2 . . . . 57.5(12) ?
C45 C46 C47 C48 . . . . -176(7) ?
C45 C46A C47A C48A . . . . 158(6) ?
C96 C94 C95 C93 . . . . -180(3) ?
C52 C51 C50 C49 . . . . 174(3) ?
C24 C23 C22 C21 . . . . 175(4) ?
C36 C35 C34 C33 . . . . -172(5) ?
C36 C35 C34 C33A . . . . 158(5) ?
C12 C11 C10 C9 . . . . 179(4) ?
C75 C74 C73 O54 . . . . 4(5) ?
C75 C74 C73 O55 . . . . 178(3) ?
O23A U3 O18 Ba2 . . . . -27.0(13) ?
O23A C29A C30A C31 . . . . 175(7) ?
C29A U3 O18 Ba2 . . . . -51.9(13) ?
C60 C59 C58 C57 . . . . 179(4) ?
C60A C59A C58 C57 . . . . -172(5) ?

_cod_database_fobs_code 2023557
